data_7244721
loop_
_publ_author_name
'Wang, Chao'
'Chen, Ning'
'Kong, Fangong'
'Wang, Shoujuan'

_publ_section_title
;
 A family of oxime-based titanium-oxo clusters: synthesis, structures, and
 photoelectric responses
;
_journal_name_full CrystEngComm
_journal_paper_doi 10.1039/D2CE00195K
_journal_year 2022
_chemical_formula_moiety 'C64 H100 N4 O28 Ti8'
_chemical_formula_sum 'C64 H100 N4 O28 Ti8'
_chemical_formula_weight 1756.67
_space_group_crystal_system triclinic
_space_group_IT_number 2
_space_group_name_Hall '-P 1'
_space_group_name_H-M_alt 'P -1'
_atom_sites_solution_hydrogens geom
_atom_sites_solution_primary iterative
_audit_creation_date 2020-12-26
_audit_creation_method
;
Olex2 1.3
(compiled 2020.11.12 svn.r5f609507 for OlexSys, GUI svn.r6226)
;
_audit_update_record
;
2021-06-22 deposited with the CCDC.	2022-04-04 downloaded from the CCDC.
;
_cell_angle_alpha 93.9774(15)
_cell_angle_beta 95.1157(14)
_cell_angle_gamma 100.3300(15)
_cell_formula_units_Z 2
_cell_length_a 13.5956(5)
_cell_length_b 14.9312(5)
_cell_length_c 20.3151(7)
_cell_measurement_reflns_used 9970
_cell_measurement_temperature 150.0
_cell_measurement_theta_max 26.38
_cell_measurement_theta_min 2.35
_cell_volume 4025.6(2)
_computing_cell_refinement 'SAINT v8.37A (Bruker, 2015)'
_computing_data_reduction 'SAINT v8.37A (Bruker, 2015)'
_computing_molecular_graphics 'Olex2 1.3 (Dolomanov et al., 2009)'
_computing_publication_material 'Olex2 1.3 (Dolomanov et al., 2009)'
_computing_structure_refinement 'SHELXL 2018/3 (Sheldrick, 2015)'
_computing_structure_solution 'olex2.solve 1.3 (Bourhis et al., 2015)'
_diffrn_ambient_temperature 150.0
_diffrn_measured_fraction_theta_full 0.999
_diffrn_measured_fraction_theta_max 0.998
_diffrn_measurement_device_type 'Bruker APEX-II CCD'
_diffrn_measurement_method '\f and \w scans'
_diffrn_radiation_type MoK\a
_diffrn_radiation_wavelength 0.71073
_diffrn_reflns_av_R_equivalents 0.0486
_diffrn_reflns_av_unetI/netI 0.0368
_diffrn_reflns_Laue_measured_fraction_full 0.999
_diffrn_reflns_Laue_measured_fraction_max 0.998
_diffrn_reflns_limit_h_max 16
_diffrn_reflns_limit_h_min -16
_diffrn_reflns_limit_k_max 18
_diffrn_reflns_limit_k_min -18
_diffrn_reflns_limit_l_max 25
_diffrn_reflns_limit_l_min -25
_diffrn_reflns_number 75194
_diffrn_reflns_point_group_measured_fraction_full 0.999
_diffrn_reflns_point_group_measured_fraction_max 0.998
_diffrn_reflns_theta_full 26.000
_diffrn_reflns_theta_max 26.392
_diffrn_reflns_theta_min 2.105
_diffrn_source_current 30.0
_diffrn_source_power 1.5
_diffrn_source_voltage 50.0
_diffrn_standards_number 0
_exptl_absorpt_coefficient_mu 0.828
_exptl_absorpt_correction_T_max 0.0276
_exptl_absorpt_correction_T_min 0.0109
_exptl_absorpt_correction_type multi-scan
_exptl_absorpt_process_details
;
SADABS-2016/2 (Bruker,2016/2) was used for absorption correction.
wR2(int) was 0.0661 before and 0.0588 after correction.
The Ratio of minimum to maximum transmission is 0.3949.
The \l/2 correction factor is Not present.
;
_exptl_crystal_colour orange
_exptl_crystal_colour_primary orange
_exptl_crystal_density_diffrn 1.449
_exptl_crystal_description block
_exptl_crystal_F_000 1824
_exptl_crystal_size_max 0.6
_exptl_crystal_size_mid 0.5
_exptl_crystal_size_min 0.4
_refine_diff_density_max 1.017
_refine_diff_density_min -0.539
_refine_diff_density_rms 0.069
_refine_ls_extinction_method none
_refine_ls_goodness_of_fit_ref 1.019
_refine_ls_hydrogen_treatment constr
_refine_ls_matrix_type full
_refine_ls_number_parameters 991
_refine_ls_number_reflns 16460
_refine_ls_number_restraints 102
_refine_ls_restrained_S_all 1.030
_refine_ls_R_factor_all 0.0684
_refine_ls_R_factor_gt 0.0477
_refine_ls_shift/su_max 0.001
_refine_ls_shift/su_mean 0.000
_refine_ls_structure_factor_coef Fsqd
_refine_ls_weighting_details 'w=1/[\s^2^(Fo^2^)+(0.0704P)^2^+3.2384P] where P=(Fo^2^+2Fc^2^)/3'
_refine_ls_weighting_scheme calc
_refine_ls_wR_factor_gt 0.1256
_refine_ls_wR_factor_ref 0.1416
_reflns_Friedel_coverage 0.000
_reflns_number_gt 12281
_reflns_number_total 16460
_reflns_threshold_expression 'I > 2\s(I)'
_cod_data_source_file d2ce00195k2.cif
_cod_data_source_block cluster-6
_cod_database_code 7244721
_shelx_shelxl_version_number 2018/3
_shelx_space_group_comment
;
The symmetry employed for this shelxl refinement is uniquely defined
by the following loop, which should always be used as a source of
symmetry information in preference to the above space-group names.
They are only intended as comments.
;
_olex2_refinement_description
;
1. Fixed Uiso
 At 1.2 times of:
  All C(H) groups, All C(H,H) groups
 At 1.5 times of:
  All C(H,H,H) groups
2. Restrained distances
 C61-O22
 1.4 with sigma of 0.02
 C19-C61 = C61-C31
 1.5 with sigma of 0.02
3. Uiso/Uaniso restraints and constraints
Uanis(C31) \\sim Ueq, Uanis(C61) \\sim Ueq: with sigma of 0.01 and sigma for
terminal atoms of 0.02
Uanis(C31) \\sim Ueq: with sigma of 0.01 and sigma for terminal atoms of 0.02
Uanis(C59A) \\sim Ueq, Uanis(C59) \\sim Ueq, Uanis(C7A) \\sim Ueq, Uanis(C7)
\\sim Ueq: with sigma of 0.01 and sigma for terminal atoms of 0.02
Uanis(C15) \\sim Ueq: with sigma of 0.01 and sigma for terminal atoms of 0.02
Uanis(C55) \\sim Ueq, Uanis(C25) \\sim Ueq: with sigma of 0.01 and sigma for
terminal atoms of 0.02
4. Rigid body (RIGU) restrains
 C7, C7A, C48, C59, C59A
 with sigma for 1-2 distances of 0.004 and sigma for 1-3 distances of 0.004
 C19, C31, C61
 with sigma for 1-2 distances of 0.004 and sigma for 1-3 distances of 0.004
 C15, C39, C43
 with sigma for 1-2 distances of 0.004 and sigma for 1-3 distances of 0.004
 C25, C55, C63
 with sigma for 1-2 distances of 0.004 and sigma for 1-3 distances of 0.004
5. Others
 Fixed Sof: C7(0.5) H7A(0.5) H7B(0.5) H7C(0.5) C7A(0.5) H7AA(0.5) H7AB(0.5)
 H7AC(0.5) C31(0.5) H31A(0.5) H31B(0.5) H31C(0.5) H48(0.5) H48A(0.5) C59(0.5)
 H59A(0.5) H59B(0.5) H59C(0.5) C59A(0.5) H59D(0.5) H59E(0.5) H59F(0.5)
 H61A(0.5) H61(0.5) C31A(0.5) H31D(0.5) H31E(0.5) H31F(0.5)
6.a Ternary CH refined with riding coordinates:
 C13(H13), C14(H14), C17(H17), C23(H23), C37(H37), C39(H39), C44(H44),
 C48(H48), C48(H48A), C53(H53), C54(H54), C55(H55), C61(H61A), C61(H61)
6.b Aromatic/amide H refined with riding coordinates:
 C4(H4), C9(H9), C10(H10), C11(H11), C16(H16), C18(H18), C22(H22), C26(H26),
 C28(H28), C33(H33), C34(H34), C40(H40), C45(H45), C47(H47), C50(H50), C64(H64)
6.c Idealised Me refined as rotating group:
 C2(H2A,H2B,H2C), C3(H3A,H3B,H3C), C5(H5A,H5B,H5C), C7(H7A,H7B,H7C), C7A(H7AA,
 H7AB,H7AC), C15(H15A,H15B,H15C), C19(H19A,H19B,H19C), C21(H21A,H21B,H21C),
 C25(H25A,H25B,H25C), C27(H27A,H27B,H27C), C29(H29A,H29B,H29C), C31(H31A,H31B,
 H31C), C35(H35A,H35B,H35C), C41(H41A,H41B,H41C), C43(H43A,H43B,H43C), C46(H46A,
 H46B,H46C), C49(H49A,H49B,H49C), C51(H51A,H51B,H51C), C56(H56A,H56B,H56C),
 C57(H57A,H57B,H57C), C58(H58A,H58B,H58C), C59(H59A,H59B,H59C), C59A(H59D,H59E,
 H59F), C60(H60A,H60B,H60C), C62(H62A,H62B,H62C), C63(H63A,H63B,H63C),
 C31A(H31D,H31E,H31F)
;
_olex2_submission_special_instructions 'No special instructions were received'

loop_
_space_group_symop_operation_xyz
'x, y, z'
'-x, -y, -z'

loop_
_atom_site_label
_atom_site_type_symbol
_atom_site_fract_x
_atom_site_fract_y
_atom_site_fract_z
_atom_site_U_iso_or_equiv
_atom_site_adp_type
_atom_site_occupancy
_atom_site_site_symmetry_order
_atom_site_calc_flag
_atom_site_refinement_flags_posn
_atom_site_refinement_flags_adp
_atom_site_refinement_flags_occupancy
_atom_site_disorder_assembly
_atom_site_disorder_group
Ti1 Ti 0.48468(4) 0.36942(4) 0.11168(3) 0.03754(14) Uani 1 1 d . . . . .
Ti2 Ti 0.14197(4) 0.22636(4) 0.15178(3) 0.03427(13) Uani 1 1 d . . . . .
Ti3 Ti 0.40314(4) 0.32453(4) 0.25206(3) 0.03506(13) Uani 1 1 d . . . . .
Ti4 Ti 0.25910(4) 0.11359(4) 0.28279(3) 0.03512(13) Uani 1 1 d . . . . .
Ti5 Ti 0.18428(5) 0.06951(4) 0.42545(3) 0.04064(14) Uani 1 1 d . . . . .
Ti6 Ti 0.02344(4) 0.04644(4) 0.20112(3) 0.03670(13) Uani 1 1 d . . . . .
Ti7 Ti 0.29714(5) 0.51476(4) 0.26504(3) 0.03897(14) Uani 1 1 d . . . . .
Ti8 Ti 0.16248(4) 0.34436(4) 0.31210(3) 0.03764(14) Uani 1 1 d . . . . .
O1 O 0.19200(18) -0.04256(16) 0.44785(12) 0.0478(6) Uani 1 1 d . . . . .
O2 O 0.12720(16) 0.29457(15) 0.22650(10) 0.0380(5) Uani 1 1 d . . . . .
O3 O 0.49671(17) 0.35904(16) 0.31966(11) 0.0438(5) Uani 1 1 d . . . . .
O4 O 0.20975(16) 0.15955(15) 0.08353(10) 0.0397(5) Uani 1 1 d . . . . .
O5 O 0.18772(16) 0.22151(15) 0.33380(10) 0.0377(5) Uani 1 1 d . . . . .
O6 O 0.15384(15) 0.11700(14) 0.21441(10) 0.0354(5) Uani 1 1 d . . . . .
O7 O 0.44230(16) 0.43128(14) 0.19405(10) 0.0369(5) Uani 1 1 d . . . . .
O8 O 0.14457(16) 0.03640(15) 0.32710(10) 0.0383(5) Uani 1 1 d . . . . .
O9 O 0.02656(18) -0.06482(16) 0.16700(11) 0.0464(5) Uani 1 1 d . . . . .
O10 O 0.20942(18) 0.12860(17) 0.50991(11) 0.0477(6) Uani 1 1 d . . . . .
O11 O 0.30695(17) 0.02195(15) 0.24469(11) 0.0434(5) Uani 1 1 d . . . . .
O12 O 0.50167(16) 0.29466(15) 0.18748(11) 0.0395(5) Uani 1 1 d . . . . .
O13 O 0.35528(16) 0.20888(14) 0.27035(10) 0.0384(5) Uani 1 1 d . . . . .
O14 O 0.01288(15) 0.12737(15) 0.13177(10) 0.0385(5) Uani 1 1 d . . . . .
O15 O 0.48790(17) 0.29652(16) 0.03506(12) 0.0471(6) Uani 1 1 d . . . . .
O16 O 0.09495(17) 0.29656(15) 0.09279(11) 0.0407(5) Uani 1 1 d . . . . .
O17 O -0.10787(16) 0.04225(16) 0.22226(11) 0.0445(5) Uani 1 1 d . . . . .
O18 O 0.22311(18) 0.36392(15) 0.40921(11) 0.0440(5) Uani 1 1 d . . . . .
O19 O 0.28503(15) 0.29211(14) 0.16279(10) 0.0354(5) Uani 1 1 d . . . . .
O20 O 0.24016(18) 0.58514(16) 0.20509(11) 0.0454(5) Uani 1 1 d . . . . .
O21 O 0.3871(2) 0.59142(16) 0.31889(12) 0.0524(6) Uani 1 1 d . . . . .
O22 O 0.60769(17) 0.43715(16) 0.11489(12) 0.0461(5) Uani 1 1 d D . . . .
O23 O 0.41191(17) 0.46548(15) 0.07909(11) 0.0413(5) Uani 1 1 d . . . . .
O24 O 0.30686(16) 0.09343(15) 0.37754(11) 0.0413(5) Uani 1 1 d . . . . .
O25 O 0.03992(18) 0.33256(17) 0.33880(12) 0.0472(6) Uani 1 1 d . . . . .
O26 O 0.30662(16) 0.39438(14) 0.28177(10) 0.0370(5) Uani 1 1 d . . . . .
O27 O 0.03406(17) 0.05403(16) 0.41305(11) 0.0437(5) Uani 1 1 d . . . . .
O28 O 0.17452(18) 0.48259(15) 0.30673(11) 0.0448(5) Uani 1 1 d . . . . .
N1 N 0.33725(19) 0.28114(18) 0.10654(12) 0.0360(6) Uani 1 1 d . . . . .
N2 N 0.1877(2) 0.20928(19) 0.40219(12) 0.0399(6) Uani 1 1 d . . . . .
N3 N 0.04485(19) 0.03612(18) 0.30295(13) 0.0390(6) Uani 1 1 d . . . . .
N4 N 0.3762(2) 0.49197(17) 0.18412(13) 0.0383(6) Uani 1 1 d . . . . .
C1 C 0.2120(3) 0.2100(3) 0.54329(17) 0.0482(8) Uani 1 1 d . . . . .
C2 C 0.0086(4) 0.4209(3) 0.1141(2) 0.0694(12) Uani 1 1 d . . . . .
H2A H -0.052545 0.390937 0.086167 0.104 Uiso 1 1 calc R U . . .
H2B H 0.015320 0.487386 0.113916 0.104 Uiso 1 1 calc R U . . .
H2C H 0.004289 0.403770 0.159603 0.104 Uiso 1 1 calc R U . . .
C3 C 0.6643(3) 0.2544(3) 0.1785(3) 0.0816(15) Uani 1 1 d . . . . .
H3A H 0.660612 0.258905 0.130478 0.122 Uiso 1 1 calc R U . . .
H3B H 0.705661 0.209412 0.190478 0.122 Uiso 1 1 calc R U . . .
H3C H 0.694397 0.314099 0.201648 0.122 Uiso 1 1 calc R U . . .
C4 C 0.2521(3) 0.6642(2) 0.01455(18) 0.0498(8) Uani 1 1 d . . . . .
H4 H 0.254680 0.683248 -0.029016 0.060 Uiso 1 1 calc R U . . .
C5 C 0.5075(4) 0.1349(3) 0.1651(3) 0.0718(12) Uani 1 1 d . . . . .
H5A H 0.437433 0.124608 0.175126 0.108 Uiso 1 1 calc R U . . .
H5B H 0.540142 0.086190 0.181509 0.108 Uiso 1 1 calc R U . . .
H5C H 0.509629 0.134787 0.116961 0.108 Uiso 1 1 calc R U . . .
C6 C 0.2085(2) 0.2885(2) 0.43758(16) 0.0416(7) Uani 1 1 d . . . . .
C7 C 0.4363(14) 0.0087(13) 0.3941(8) 0.119(6) Uani 0.5 1 d . U P A 1
H7A H 0.508285 0.013101 0.389992 0.179 Uiso 0.5 1 calc R U P A 1
H7B H 0.397454 -0.025863 0.354564 0.179 Uiso 0.5 1 calc R U P A 1
H7C H 0.419117 -0.022703 0.433505 0.179 Uiso 0.5 1 calc R U P A 1
C7A C 0.4374(11) 0.0228(11) 0.4302(8) 0.104(5) Uani 0.5 1 d . U P A 2
H7AA H 0.431326 -0.027614 0.395610 0.155 Uiso 0.5 1 calc R U P A 2
H7AB H 0.391399 0.004813 0.463406 0.155 Uiso 0.5 1 calc R U P A 2
H7AC H 0.506625 0.037424 0.451441 0.155 Uiso 0.5 1 calc R U P A 2
C8 C 0.2119(3) 0.2893(2) 0.51026(16) 0.0457(8) Uani 1 1 d . . . . .
C9 C -0.3240(3) 0.0228(4) 0.3158(2) 0.0724(13) Uani 1 1 d . . . . .
H9 H -0.394935 0.016695 0.307776 0.087 Uiso 1 1 calc R U . . .
C10 C 0.2136(3) 0.3729(3) 0.54761(17) 0.0541(9) Uani 1 1 d . . . . .
H10 H 0.213128 0.427143 0.525889 0.065 Uiso 1 1 calc R U . . .
C11 C 0.4801(4) 0.1888(4) -0.0557(3) 0.097(2) Uani 1 1 d . . . . .
H11 H 0.542243 0.221069 -0.066984 0.117 Uiso 1 1 calc R U . . .
C12 C -0.0088(2) 0.0434(2) 0.35270(15) 0.0395(7) Uani 1 1 d . . . . .
C13 C -0.0131(4) -0.1612(3) 0.1620(2) 0.0647(11) Uani 1 1 d . . . . .
H13 H 0.030127 -0.192691 0.134554 0.078 Uiso 1 1 calc R U . . .
C14 C -0.0697(3) 0.1065(3) 0.07876(17) 0.0467(8) Uani 1 1 d . . . . .
H14 H -0.103010 0.041426 0.080452 0.056 Uiso 1 1 calc R U . . .
C15 C 0.2430(6) -0.1871(5) 0.4521(6) 0.176(4) Uani 1 1 d . U . . .
H15A H 0.308894 -0.161995 0.438358 0.264 Uiso 1 1 calc R U . . .
H15B H 0.223644 -0.251699 0.435482 0.264 Uiso 1 1 calc R U . . .
H15C H 0.246428 -0.181612 0.500627 0.264 Uiso 1 1 calc R U . . .
C16 C 0.1893(3) 0.6977(2) 0.05675(18) 0.0509(9) Uani 1 1 d . . . . .
H16 H 0.148828 0.739345 0.041678 0.061 Uiso 1 1 calc R U . . .
C17 C 0.0987(3) 0.3914(2) 0.08742(19) 0.0513(9) Uani 1 1 d . . . . .
H17 H 0.160475 0.425608 0.114861 0.062 Uiso 1 1 calc R U . . .
C18 C -0.2667(3) 0.0268(3) 0.26313(19) 0.0601(11) Uani 1 1 d . . . . .
H18 H -0.298198 0.024239 0.219204 0.072 Uiso 1 1 calc R U . . .
C19 C 0.6431(4) 0.5988(3) 0.1060(3) 0.0893(16) Uani 1 1 d D . . . .
H19A H 0.629525 0.585585 0.057796 0.134 Uiso 1 1 calc R U . . .
H19B H 0.696852 0.652470 0.116296 0.134 Uiso 1 1 calc R U . . .
H19C H 0.582046 0.610880 0.124376 0.134 Uiso 1 1 calc R U . . .
C20 C -0.1627(3) 0.0347(2) 0.27387(17) 0.0446(8) Uani 1 1 d . . . . .
C21 C 0.1265(5) 0.5537(3) 0.4067(2) 0.0854(16) Uani 1 1 d . . . . .
H21A H 0.096545 0.493671 0.419788 0.128 Uiso 1 1 calc R U . . .
H21B H 0.089930 0.599813 0.423593 0.128 Uiso 1 1 calc R U . . .
H21C H 0.197099 0.569398 0.425202 0.128 Uiso 1 1 calc R U . . .
C22 C 0.2159(3) 0.3756(3) 0.61629(19) 0.0647(11) Uani 1 1 d . . . . .
H22 H 0.216990 0.431891 0.641505 0.078 Uiso 1 1 calc R U . . .
C23 C 0.5670(3) 0.4228(3) 0.3628(2) 0.0603(10) Uani 1 1 d . . . . .
H23 H 0.589684 0.478161 0.339050 0.072 Uiso 1 1 calc R U . . .
C24 C 0.2933(2) 0.2072(2) 0.06934(16) 0.0401(7) Uani 1 1 d . . . . .
C25 C 0.4833(6) 0.7095(5) 0.3915(3) 0.143(3) Uani 1 1 d . U . . .
H25A H 0.428401 0.697199 0.419749 0.214 Uiso 1 1 calc R U . . .
H25B H 0.508527 0.775468 0.393821 0.214 Uiso 1 1 calc R U . . .
H25C H 0.537764 0.678635 0.407008 0.214 Uiso 1 1 calc R U . . .
C26 C 0.1854(3) 0.6709(2) 0.12041(18) 0.0492(8) Uani 1 1 d . . . . .
H26 H 0.141954 0.693881 0.148694 0.059 Uiso 1 1 calc R U . . .
C27 C -0.1164(4) -0.1807(4) 0.1278(3) 0.0968(18) Uani 1 1 d . . . . .
H27A H -0.160980 -0.152782 0.154848 0.145 Uiso 1 1 calc R U . . .
H27B H -0.140344 -0.246956 0.121380 0.145 Uiso 1 1 calc R U . . .
H27C H -0.116322 -0.155332 0.084615 0.145 Uiso 1 1 calc R U . . .
C28 C 0.3103(3) 0.6035(2) 0.03598(17) 0.0449(8) Uani 1 1 d . . . . .
H28 H 0.352887 0.580464 0.007048 0.054 Uiso 1 1 calc R U . . .
C29 C -0.1307(4) 0.2715(4) 0.3032(3) 0.106(2) Uani 1 1 d . . . . .
H29A H -0.137839 0.331653 0.289062 0.158 Uiso 1 1 calc R U . . .
H29B H -0.194037 0.241654 0.318146 0.158 Uiso 1 1 calc R U . . .
H29C H -0.114090 0.233847 0.265782 0.158 Uiso 1 1 calc R U . . .
C30 C -0.1172(3) 0.0376(2) 0.33902(16) 0.0437(8) Uani 1 1 d . . . . .
C31 C 0.7249(10) 0.5231(8) 0.1982(5) 0.085(3) Uani 0.5 1 d D U P B 1
H31A H 0.779425 0.576520 0.204504 0.128 Uiso 0.5 1 calc R U P B 1
H31B H 0.752872 0.467491 0.202838 0.128 Uiso 0.5 1 calc R U P B 1
H31C H 0.677951 0.528111 0.231576 0.128 Uiso 0.5 1 calc R U P B 1
C32 C 0.3072(2) 0.5754(2) 0.10008(16) 0.0400(7) Uani 1 1 d . . . . .
C33 C 0.2978(4) 0.0944(3) -0.0244(2) 0.0840(17) Uani 1 1 d . . . . .
H33 H 0.235665 0.061690 -0.013525 0.101 Uiso 1 1 calc R U . . .
C34 C -0.1776(3) 0.0340(3) 0.39192(18) 0.0558(10) Uani 1 1 d . . . . .
H34 H -0.147332 0.036124 0.436141 0.067 Uiso 1 1 calc R U . . .
C35 C 0.5191(4) 0.4503(3) 0.4227(2) 0.0745(13) Uani 1 1 d . . . . .
H35A H 0.456563 0.470913 0.408668 0.112 Uiso 1 1 calc R U . . .
H35B H 0.565148 0.500166 0.449600 0.112 Uiso 1 1 calc R U . . .
H35C H 0.504150 0.397899 0.449009 0.112 Uiso 1 1 calc R U . . .
C36 C 0.2451(3) 0.6103(2) 0.14325(17) 0.0422(7) Uani 1 1 d . . . . .
C37 C 0.1203(4) 0.5508(3) 0.3331(2) 0.0691(12) Uani 1 1 d . . . . .
H37 H 0.160425 0.610717 0.323891 0.083 Uiso 1 1 calc R U . . .
C38 C 0.3671(2) 0.5085(2) 0.12113(16) 0.0388(7) Uani 1 1 d . . . . .
C39 C 0.1708(4) -0.1382(3) 0.4258(3) 0.0945(19) Uani 1 1 d . . . . .
H39 H 0.179378 -0.139747 0.377417 0.113 Uiso 1 1 calc R U . . .
C40 C 0.2152(3) 0.2156(3) 0.61237(18) 0.0569(10) Uani 1 1 d . . . . .
H40 H 0.216403 0.162110 0.634969 0.068 Uiso 1 1 calc R U . . .
C41 C -0.0726(5) 0.3309(5) 0.4223(3) 0.107(2) Uani 1 1 d . . . . .
H41A H -0.015372 0.337586 0.456289 0.160 Uiso 1 1 calc R U . . .
H41B H -0.132034 0.294696 0.438053 0.160 Uiso 1 1 calc R U . . .
H41C H -0.086170 0.391378 0.413238 0.160 Uiso 1 1 calc R U . . .
C42 C 0.4365(3) 0.2214(3) -0.0022(2) 0.0583(10) Uani 1 1 d . . . . .
C43 C 0.0597(4) -0.1722(3) 0.4277(3) 0.0902(17) Uani 1 1 d . . . . .
H43A H 0.041361 -0.157844 0.472293 0.135 Uiso 1 1 calc R U . . .
H43B H 0.044089 -0.238506 0.416726 0.135 Uiso 1 1 calc R U . . .
H43C H 0.021663 -0.142349 0.395433 0.135 Uiso 1 1 calc R U . . .
C44 C -0.0483(3) 0.2827(3) 0.3590(3) 0.0684(12) Uani 1 1 d . . . . .
H44 H -0.035978 0.220692 0.368827 0.082 Uiso 1 1 calc R U . . .
C45 C 0.4327(5) 0.1089(5) -0.0927(3) 0.145(4) Uani 1 1 d . . . . .
H45 H 0.462478 0.086571 -0.129538 0.174 Uiso 1 1 calc R U . . .
C46 C 0.1077(4) 0.4104(3) 0.0161(2) 0.0706(13) Uani 1 1 d . . . . .
H46A H 0.164947 0.386547 0.000605 0.106 Uiso 1 1 calc R U . . .
H46B H 0.118054 0.476538 0.012630 0.106 Uiso 1 1 calc R U . . .
H46C H 0.045918 0.380673 -0.011222 0.106 Uiso 1 1 calc R U . . .
C47 C 0.3416(5) 0.0609(5) -0.0763(3) 0.138(3) Uani 1 1 d . . . . .
H47 H 0.310236 0.005285 -0.101089 0.165 Uiso 1 1 calc R U . . .
C48 C 0.4123(3) 0.1022(3) 0.4007(2) 0.0700(12) Uani 1 1 d . . . . .
H48 H 0.449563 0.136460 0.367161 0.084 Uiso 0.5 1 calc R U P A 1
H48A H 0.448236 0.106673 0.359861 0.084 Uiso 0.5 1 calc R U P A 2
C49 C -0.0058(5) -0.1943(3) 0.2301(3) 0.0963(18) Uani 1 1 d . . . . .
H49A H 0.064086 -0.178795 0.250034 0.145 Uiso 1 1 calc R U . . .
H49B H -0.028418 -0.260682 0.226885 0.145 Uiso 1 1 calc R U . . .
H49C H -0.048425 -0.164892 0.257873 0.145 Uiso 1 1 calc R U . . .
C50 C -0.2794(3) 0.0275(4) 0.3803(2) 0.0714(13) Uani 1 1 d . . . . .
H50 H -0.319367 0.026230 0.416349 0.086 Uiso 1 1 calc R U . . .
C51 C 0.3560(4) -0.1217(3) 0.2270(3) 0.0877(16) Uani 1 1 d . . . . .
H51A H 0.423341 -0.092978 0.217518 0.131 Uiso 1 1 calc R U . . .
H51B H 0.337081 -0.182140 0.202414 0.131 Uiso 1 1 calc R U . . .
H51C H 0.356092 -0.128247 0.274638 0.131 Uiso 1 1 calc R U . . .
C52 C 0.3427(3) 0.1763(3) 0.01320(18) 0.0543(10) Uani 1 1 d . . . . .
C53 C 0.2828(3) -0.0639(3) 0.2063(2) 0.0607(10) Uani 1 1 d . . . . .
H53 H 0.214436 -0.094948 0.215379 0.073 Uiso 1 1 calc R U . . .
C54 C 0.5616(3) 0.2252(2) 0.19802(19) 0.0482(8) Uani 1 1 d . . . . .
H54 H 0.568815 0.218835 0.246799 0.058 Uiso 1 1 calc R U . . .
C55 C 0.4491(6) 0.6780(4) 0.3283(3) 0.117(2) Uani 1 1 d . U . . .
H55 H 0.397838 0.717214 0.319333 0.141 Uiso 1 1 calc R U . . .
C56 C 0.2794(4) -0.0488(3) 0.1331(2) 0.0653(11) Uani 1 1 d . . . . .
H56A H 0.235638 -0.005003 0.123139 0.098 Uiso 1 1 calc R U . . .
H56B H 0.253115 -0.107003 0.106677 0.098 Uiso 1 1 calc R U . . .
H56C H 0.347405 -0.024741 0.122227 0.098 Uiso 1 1 calc R U . . .
C57 C 0.6569(4) 0.3774(4) 0.3807(3) 0.0945(18) Uani 1 1 d . . . . .
H57A H 0.634092 0.320507 0.400802 0.142 Uiso 1 1 calc R U . . .
H57B H 0.706061 0.418761 0.412295 0.142 Uiso 1 1 calc R U . . .
H57C H 0.688271 0.363746 0.340484 0.142 Uiso 1 1 calc R U . . .
C58 C -0.0304(3) 0.1148(3) 0.01241(17) 0.0544(9) Uani 1 1 d . . . . .
H58A H -0.005355 0.179338 0.006908 0.082 Uiso 1 1 calc R U . . .
H58B H -0.084601 0.089947 -0.022682 0.082 Uiso 1 1 calc R U . . .
H58C H 0.024450 0.080625 0.009609 0.082 Uiso 1 1 calc R U . . .
C59 C 0.4408(12) 0.1567(12) 0.4615(8) 0.112(5) Uani 0.5 1 d . U P A 1
H59A H 0.403946 0.128098 0.496305 0.169 Uiso 0.5 1 calc R U P A 1
H59B H 0.425061 0.217579 0.456874 0.169 Uiso 0.5 1 calc R U P A 1
H59C H 0.513181 0.162026 0.473547 0.169 Uiso 0.5 1 calc R U P A 1
C59A C 0.4401(9) 0.2014(8) 0.4390(5) 0.073(3) Uani 0.5 1 d . U P A 2
H59D H 0.399444 0.204280 0.476261 0.109 Uiso 0.5 1 calc R U P A 2
H59E H 0.426590 0.246919 0.408556 0.109 Uiso 0.5 1 calc R U P A 2
H59F H 0.511560 0.214173 0.455701 0.109 Uiso 0.5 1 calc R U P A 2
C60 C -0.1456(3) 0.1652(3) 0.0926(2) 0.0559(9) Uani 1 1 d . . . . .
H60A H -0.168376 0.154831 0.136327 0.084 Uiso 1 1 calc R U . . .
H60B H -0.203221 0.149537 0.058581 0.084 Uiso 1 1 calc R U . . .
H60C H -0.114836 0.229708 0.091867 0.084 Uiso 1 1 calc R U . . .
C61 C 0.6747(4) 0.5189(3) 0.1357(3) 0.103(2) Uani 1 1 d D U . . .
H61A H 0.649863 0.529321 0.179958 0.124 Uiso 0.5 1 calc R U P B 2
H61 H 0.730591 0.510912 0.108327 0.124 Uiso 0.5 1 calc R U P B 1
C62 C 0.0229(4) 0.5446(4) 0.2942(3) 0.0889(16) Uani 1 1 d . . . . .
H62A H 0.033104 0.549459 0.247287 0.133 Uiso 1 1 calc R U . . .
H62B H -0.009429 0.594425 0.310015 0.133 Uiso 1 1 calc R U . . .
H62C H -0.019964 0.485805 0.299121 0.133 Uiso 1 1 calc R U . . .
C63 C 0.5105(4) 0.6980(3) 0.2723(2) 0.0747(13) Uani 1 1 d . . . . .
H63A H 0.546245 0.761525 0.278666 0.112 Uiso 1 1 calc R U . . .
H63B H 0.466439 0.688459 0.230558 0.112 Uiso 1 1 calc R U . . .
H63C H 0.559241 0.657019 0.270757 0.112 Uiso 1 1 calc R U . . .
C64 C 0.2166(3) 0.2970(3) 0.64783(19) 0.0657(12) Uani 1 1 d . . . . .
H64 H 0.218058 0.299455 0.694768 0.079 Uiso 1 1 calc R U . . .
C31A C 0.7724(8) 0.5178(8) 0.1587(6) 0.088(3) Uani 0.5 1 d . . P B 2
H31D H 0.800869 0.574786 0.186012 0.131 Uiso 0.5 1 calc R U P B 2
H31E H 0.811778 0.511949 0.120970 0.131 Uiso 0.5 1 calc R U P B 2
H31F H 0.774462 0.465860 0.185377 0.131 Uiso 0.5 1 calc R U P B 2

loop_
_atom_site_aniso_label
_atom_site_aniso_U_11
_atom_site_aniso_U_22
_atom_site_aniso_U_33
_atom_site_aniso_U_23
_atom_site_aniso_U_13
_atom_site_aniso_U_12
Ti1 0.0340(3) 0.0375(3) 0.0399(3) 0.0022(2) 0.0086(2) 0.0018(2)
Ti2 0.0320(3) 0.0384(3) 0.0323(3) 0.0073(2) 0.0040(2) 0.0043(2)
Ti3 0.0332(3) 0.0355(3) 0.0358(3) 0.0037(2) 0.0033(2) 0.0045(2)
Ti4 0.0333(3) 0.0371(3) 0.0349(3) 0.0074(2) 0.0023(2) 0.0052(2)
Ti5 0.0410(3) 0.0453(3) 0.0346(3) 0.0114(2) 0.0003(2) 0.0041(3)
Ti6 0.0337(3) 0.0404(3) 0.0342(3) 0.0074(2) 0.0025(2) 0.0011(2)
Ti7 0.0466(3) 0.0347(3) 0.0365(3) 0.0039(2) 0.0076(2) 0.0083(2)
Ti8 0.0399(3) 0.0401(3) 0.0344(3) 0.0063(2) 0.0067(2) 0.0091(2)
O1 0.0484(14) 0.0499(14) 0.0458(13) 0.0185(11) 0.0021(11) 0.0071(11)
O2 0.0368(11) 0.0431(12) 0.0359(11) 0.0090(9) 0.0060(9) 0.0094(9)
O3 0.0396(12) 0.0471(13) 0.0418(12) -0.0008(10) -0.0012(10) 0.0047(10)
O4 0.0362(12) 0.0416(12) 0.0382(12) 0.0010(9) 0.0070(9) -0.0016(9)
O5 0.0439(12) 0.0415(12) 0.0288(10) 0.0071(9) 0.0041(9) 0.0092(10)
O6 0.0333(11) 0.0389(11) 0.0333(11) 0.0074(9) 0.0035(9) 0.0035(9)
O7 0.0357(11) 0.0366(11) 0.0386(11) 0.0049(9) 0.0050(9) 0.0056(9)
O8 0.0335(11) 0.0444(12) 0.0362(11) 0.0116(9) 0.0001(9) 0.0038(9)
O9 0.0481(14) 0.0427(13) 0.0456(13) 0.0059(10) 0.0041(11) 0.0007(10)
O10 0.0508(14) 0.0563(15) 0.0337(12) 0.0105(10) 0.0013(10) 0.0027(11)
O11 0.0436(13) 0.0426(12) 0.0444(13) 0.0053(10) 0.0013(10) 0.0097(10)
O12 0.0346(11) 0.0392(12) 0.0457(12) 0.0064(9) 0.0071(9) 0.0069(9)
O13 0.0362(12) 0.0399(12) 0.0393(12) 0.0074(9) 0.0044(9) 0.0060(9)
O14 0.0318(11) 0.0468(12) 0.0343(11) 0.0083(9) -0.0002(9) 0.0008(9)
O15 0.0422(13) 0.0487(13) 0.0468(13) -0.0051(10) 0.0170(11) -0.0037(10)
O16 0.0413(12) 0.0423(12) 0.0385(12) 0.0100(9) 0.0025(9) 0.0062(10)
O17 0.0348(12) 0.0586(14) 0.0381(12) 0.0115(10) 0.0018(9) 0.0014(10)
O18 0.0526(14) 0.0431(13) 0.0363(12) 0.0041(10) 0.0053(10) 0.0081(10)
O19 0.0327(11) 0.0400(11) 0.0334(11) 0.0024(9) 0.0073(9) 0.0049(9)
O20 0.0542(14) 0.0428(13) 0.0439(13) 0.0088(10) 0.0132(11) 0.0157(11)
O21 0.0650(17) 0.0427(13) 0.0457(14) -0.0006(10) 0.0043(12) 0.0025(12)
O22 0.0363(12) 0.0470(13) 0.0528(14) 0.0060(11) 0.0097(10) -0.0013(10)
O23 0.0419(12) 0.0432(12) 0.0392(12) 0.0054(9) 0.0093(10) 0.0054(10)
O24 0.0368(12) 0.0459(13) 0.0402(12) 0.0103(10) -0.0001(9) 0.0049(10)
O25 0.0444(13) 0.0551(14) 0.0456(13) 0.0071(11) 0.0135(11) 0.0133(11)
O26 0.0391(12) 0.0382(11) 0.0340(11) 0.0050(9) 0.0056(9) 0.0067(9)
O27 0.0411(13) 0.0540(14) 0.0357(12) 0.0123(10) 0.0055(10) 0.0044(10)
O28 0.0518(14) 0.0415(12) 0.0459(13) 0.0072(10) 0.0155(11) 0.0154(10)
N1 0.0337(13) 0.0407(14) 0.0322(13) 0.0021(11) 0.0079(10) 0.0012(11)
N2 0.0430(15) 0.0487(16) 0.0286(13) 0.0082(11) 0.0038(11) 0.0081(12)
N3 0.0324(13) 0.0456(15) 0.0377(14) 0.0104(11) 0.0019(11) 0.0022(11)
N4 0.0403(14) 0.0348(13) 0.0409(14) 0.0062(11) 0.0059(11) 0.0083(11)
C1 0.0413(19) 0.061(2) 0.0383(18) 0.0069(16) 0.0010(14) 0.0004(16)
C2 0.076(3) 0.048(2) 0.088(3) 0.006(2) 0.004(2) 0.024(2)
C3 0.047(2) 0.075(3) 0.129(4) 0.028(3) 0.016(3) 0.019(2)
C4 0.052(2) 0.049(2) 0.048(2) 0.0170(16) 0.0064(16) 0.0031(16)
C5 0.069(3) 0.052(2) 0.094(3) -0.005(2) 0.004(2) 0.016(2)
C6 0.0368(17) 0.0490(19) 0.0380(17) 0.0064(14) 0.0023(13) 0.0053(14)
C7 0.088(9) 0.163(9) 0.118(11) -0.022(9) -0.021(8) 0.082(9)
C7A 0.055(6) 0.128(9) 0.137(12) 0.086(9) 0.004(8) 0.015(6)
C8 0.0428(19) 0.056(2) 0.0355(17) 0.0026(15) 0.0031(14) 0.0025(15)
C9 0.038(2) 0.121(4) 0.060(3) 0.034(3) 0.0112(18) 0.010(2)
C10 0.060(2) 0.059(2) 0.0388(18) 0.0006(16) 0.0040(16) 0.0012(18)
C11 0.080(3) 0.102(4) 0.092(4) -0.048(3) 0.056(3) -0.033(3)
C12 0.0396(17) 0.0411(17) 0.0377(17) 0.0124(13) 0.0050(13) 0.0031(13)
C13 0.074(3) 0.044(2) 0.072(3) 0.0064(19) 0.015(2) -0.0021(19)
C14 0.0387(18) 0.053(2) 0.0445(18) 0.0094(15) -0.0050(14) 0.0013(15)
C15 0.112(6) 0.100(5) 0.319(12) 0.041(6) -0.015(7) 0.035(4)
C16 0.055(2) 0.0434(19) 0.056(2) 0.0132(16) 0.0021(17) 0.0114(16)
C17 0.050(2) 0.0421(19) 0.057(2) 0.0142(16) -0.0075(17) -0.0008(16)
C18 0.040(2) 0.093(3) 0.048(2) 0.025(2) 0.0030(16) 0.0068(19)
C19 0.084(4) 0.051(3) 0.121(4) 0.012(3) -0.003(3) -0.015(2)
C20 0.0368(17) 0.055(2) 0.0432(18) 0.0148(15) 0.0082(14) 0.0049(15)
C21 0.126(5) 0.072(3) 0.071(3) 0.005(2) 0.031(3) 0.042(3)
C22 0.069(3) 0.074(3) 0.043(2) -0.0098(19) 0.0080(19) -0.003(2)
C23 0.056(2) 0.059(2) 0.061(2) -0.0057(19) -0.0039(19) 0.0072(19)
C24 0.0377(17) 0.0438(18) 0.0376(16) 0.0034(13) 0.0052(13) 0.0039(14)
C25 0.175(7) 0.125(5) 0.084(4) -0.040(4) 0.022(4) -0.074(5)
C26 0.055(2) 0.0426(19) 0.053(2) 0.0095(15) 0.0087(17) 0.0116(16)
C27 0.083(4) 0.082(4) 0.107(4) -0.007(3) 0.005(3) -0.023(3)
C28 0.0439(19) 0.0461(19) 0.0462(19) 0.0123(15) 0.0125(15) 0.0052(15)
C29 0.055(3) 0.095(4) 0.158(6) -0.023(4) -0.017(3) 0.019(3)
C30 0.0397(18) 0.0515(19) 0.0407(17) 0.0156(15) 0.0079(14) 0.0040(15)
C31 0.100(8) 0.066(6) 0.075(6) -0.010(5) -0.009(5) -0.008(6)
C32 0.0395(17) 0.0352(16) 0.0439(17) 0.0088(13) 0.0052(14) 0.0009(13)
C33 0.072(3) 0.088(3) 0.073(3) -0.037(3) 0.034(2) -0.030(3)
C34 0.045(2) 0.082(3) 0.044(2) 0.0236(19) 0.0114(16) 0.0085(19)
C35 0.092(3) 0.083(3) 0.051(2) -0.011(2) -0.001(2) 0.034(3)
C36 0.0458(19) 0.0362(16) 0.0450(18) 0.0083(14) 0.0088(15) 0.0048(14)
C37 0.078(3) 0.074(3) 0.065(3) 0.000(2) 0.021(2) 0.037(2)
C38 0.0356(16) 0.0380(16) 0.0407(17) 0.0046(13) 0.0083(13) -0.0012(13)
C39 0.070(3) 0.050(3) 0.156(5) 0.024(3) -0.026(3) 0.004(2)
C40 0.053(2) 0.071(3) 0.0399(19) 0.0103(18) 0.0000(16) -0.0064(19)
C41 0.093(4) 0.153(6) 0.093(4) 0.041(4) 0.057(3) 0.037(4)
C42 0.052(2) 0.061(2) 0.054(2) -0.0153(18) 0.0175(18) -0.0097(18)
C43 0.076(3) 0.062(3) 0.123(5) 0.026(3) -0.011(3) -0.006(2)
C44 0.047(2) 0.054(2) 0.106(4) 0.017(2) 0.016(2) 0.0083(18)
C45 0.121(5) 0.141(6) 0.140(5) -0.092(5) 0.094(5) -0.067(4)
C46 0.071(3) 0.068(3) 0.067(3) 0.033(2) -0.005(2) -0.005(2)
C47 0.117(5) 0.133(5) 0.127(5) -0.085(4) 0.079(4) -0.070(4)
C48 0.042(2) 0.088(3) 0.075(3) 0.021(2) -0.0171(19) 0.001(2)
C49 0.126(5) 0.063(3) 0.098(4) 0.034(3) 0.022(4) -0.004(3)
C50 0.048(2) 0.120(4) 0.052(2) 0.031(2) 0.0179(18) 0.014(2)
C51 0.112(4) 0.067(3) 0.090(4) -0.003(3) -0.013(3) 0.048(3)
C52 0.049(2) 0.059(2) 0.048(2) -0.0121(17) 0.0152(17) -0.0080(17)
C53 0.066(3) 0.046(2) 0.069(3) -0.0001(18) 0.003(2) 0.0099(18)
C54 0.046(2) 0.0481(19) 0.054(2) 0.0056(16) 0.0089(16) 0.0170(16)
C55 0.163(5) 0.087(4) 0.072(3) -0.012(3) 0.027(3) -0.054(4)
C56 0.073(3) 0.062(3) 0.056(2) -0.0109(19) -0.004(2) 0.013(2)
C57 0.062(3) 0.116(4) 0.100(4) -0.030(3) -0.029(3) 0.035(3)
C58 0.061(2) 0.053(2) 0.045(2) 0.0043(16) -0.0025(17) 0.0035(18)
C59 0.070(7) 0.149(12) 0.105(9) -0.034(8) -0.024(7) 0.019(9)
C59A 0.050(5) 0.093(6) 0.059(6) 0.009(4) -0.016(4) -0.019(5)
C60 0.043(2) 0.064(2) 0.062(2) 0.0190(19) -0.0005(17) 0.0115(17)
C61 0.086(4) 0.065(3) 0.135(4) 0.020(3) -0.039(3) -0.030(3)
C62 0.093(4) 0.095(4) 0.097(4) 0.016(3) 0.024(3) 0.058(3)
C63 0.079(3) 0.062(3) 0.076(3) 0.009(2) 0.008(2) -0.006(2)
C64 0.067(3) 0.088(3) 0.0328(19) 0.0015(19) 0.0032(17) -0.008(2)
C31A 0.062(6) 0.077(7) 0.107(9) 0.008(7) -0.021(6) -0.018(5)

loop_
_atom_type_symbol
_atom_type_description
_atom_type_scat_dispersion_real
_atom_type_scat_dispersion_imag
_atom_type_scat_source
C C 0.0033 0.0016 'International Tables Vol C Tables 4.2.6.8 and 6.1.1.4'
H H 0.0000 0.0000 'International Tables Vol C Tables 4.2.6.8 and 6.1.1.4'
N N 0.0061 0.0033 'International Tables Vol C Tables 4.2.6.8 and 6.1.1.4'
O O 0.0106 0.0060 'International Tables Vol C Tables 4.2.6.8 and 6.1.1.4'
Ti Ti 0.2776 0.4457 'International Tables Vol C Tables 4.2.6.8 and 6.1.1.4'

loop_
_geom_angle_atom_site_label_1
_geom_angle_atom_site_label_2
_geom_angle_atom_site_label_3
_geom_angle
_geom_angle_site_symmetry_1
_geom_angle_site_symmetry_3
_geom_angle_publ_flag
O7 Ti1 Ti3 38.66(6) . . ?
O7 Ti1 N1 84.68(9) . . ?
O12 Ti1 Ti3 37.43(6) . . ?
O12 Ti1 O7 70.68(9) . . ?
O12 Ti1 O23 142.82(9) . . ?
O12 Ti1 N1 77.86(9) . . ?
O15 Ti1 Ti3 132.20(7) . . ?
O15 Ti1 O7 164.55(9) . . ?
O15 Ti1 O12 107.43(11) . . ?
O15 Ti1 O23 102.65(11) . . ?
O15 Ti1 N1 79.98(10) . . ?
O22 Ti1 Ti3 116.43(8) . . ?
O22 Ti1 O7 97.29(10) . . ?
O22 Ti1 O12 101.12(10) . . ?
O22 Ti1 O15 98.10(11) . . ?
O22 Ti1 O23 95.68(10) . . ?
O22 Ti1 N1 177.38(11) . . ?
O23 Ti1 Ti3 105.45(6) . . ?
O23 Ti1 O7 74.47(9) . . ?
O23 Ti1 N1 86.51(10) . . ?
N1 Ti1 Ti3 64.19(7) . . ?
O2 Ti2 Ti6 92.46(7) . . ?
O2 Ti2 O4 159.50(10) . . ?
O2 Ti2 O6 86.62(9) . . ?
O2 Ti2 O14 106.82(9) . . ?
O2 Ti2 O19 86.04(9) . . ?
O4 Ti2 Ti6 94.56(6) . . ?
O4 Ti2 O6 87.92(9) . . ?
O4 Ti2 O14 90.04(9) . . ?
O6 Ti2 Ti6 35.63(6) . . ?
O14 Ti2 Ti6 36.52(6) . . ?
O14 Ti2 O6 71.32(8) . . ?
O16 Ti2 Ti6 127.00(7) . . ?
O16 Ti2 O2 97.58(10) . . ?
O16 Ti2 O4 93.51(10) . . ?
O16 Ti2 O6 162.57(9) . . ?
O16 Ti2 O14 91.29(9) . . ?
O16 Ti2 O19 97.19(9) . . ?
O19 Ti2 Ti6 135.47(7) . . ?
O19 Ti2 O4 75.47(8) . . ?
O19 Ti2 O6 99.98(8) . . ?
O19 Ti2 O14 163.57(9) . . ?
O3 Ti3 Ti1 112.63(8) . . ?
O3 Ti3 O7 99.03(10) . . ?
O3 Ti3 O12 94.38(10) . . ?
O3 Ti3 O13 100.17(10) . . ?
O3 Ti3 O19 175.31(10) . . ?
O3 Ti3 O26 97.55(10) . . ?
O7 Ti3 Ti1 37.87(6) . . ?
O7 Ti3 O19 76.57(8) . . ?
O12 Ti3 Ti1 36.25(6) . . ?
O12 Ti3 O7 68.89(9) . . ?
O12 Ti3 O19 85.55(8) . . ?
O13 Ti3 Ti1 121.89(7) . . ?
O13 Ti3 O7 157.35(9) . . ?
O13 Ti3 O12 97.67(9) . . ?
O13 Ti3 O19 84.48(9) . . ?
O13 Ti3 O26 104.67(9) . . ?
O19 Ti3 Ti1 64.85(5) . . ?
O26 Ti3 Ti1 116.19(6) . . ?
O26 Ti3 O7 84.53(9) . . ?
O26 Ti3 O12 152.28(9) . . ?
O26 Ti3 O19 80.56(8) . . ?
O5 Ti4 Ti5 64.22(5) . . ?
O6 Ti4 Ti5 114.83(6) . . ?
O6 Ti4 O5 81.80(9) . . ?
O6 Ti4 O8 83.57(8) . . ?
O6 Ti4 O24 151.13(9) . . ?
O8 Ti4 Ti5 37.56(6) . . ?
O8 Ti4 O5 77.22(8) . . ?
O11 Ti4 Ti5 112.30(8) . . ?
O11 Ti4 O5 175.24(10) . . ?
O11 Ti4 O6 97.26(10) . . ?
O11 Ti4 O8 98.05(10) . . ?
O11 Ti4 O13 100.60(10) . . ?
O11 Ti4 O24 95.74(10) . . ?
O13 Ti4 Ti5 123.94(7) . . ?
O13 Ti4 O5 84.15(9) . . ?
O13 Ti4 O6 103.89(9) . . ?
O13 Ti4 O8 158.79(10) . . ?
O13 Ti4 O24 98.88(9) . . ?
O24 Ti4 Ti5 36.34(6) . . ?
O24 Ti4 O5 83.11(9) . . ?
O24 Ti4 O8 69.13(8) . . ?
O1 Ti5 Ti4 114.57(8) . . ?
O1 Ti5 O8 97.43(10) . . ?
O1 Ti5 O10 97.54(11) . . ?
O1 Ti5 O24 98.99(11) . . ?
O1 Ti5 O27 97.84(11) . . ?
O1 Ti5 N2 175.19(11) . . ?
O8 Ti5 Ti4 38.68(6) . . ?
O8 Ti5 N2 85.40(9) . . ?
O10 Ti5 Ti4 134.94(8) . . ?
O10 Ti5 O8 164.54(10) . . ?
O10 Ti5 O24 110.30(10) . . ?
O10 Ti5 O27 99.85(10) . . ?
O10 Ti5 N2 79.94(10) . . ?
O24 Ti5 Ti4 37.23(6) . . ?
O24 Ti5 O8 70.97(9) . . ?
O24 Ti5 O27 142.95(9) . . ?
O24 Ti5 N2 78.21(10) . . ?
O27 Ti5 Ti4 105.75(6) . . ?
O27 Ti5 O8 74.28(9) . . ?
O27 Ti5 N2 86.66(10) . . ?
N2 Ti5 Ti4 65.48(7) . . ?
O6 Ti6 Ti2 41.99(6) . . ?
O6 Ti6 O14 80.68(9) . . ?
O6 Ti6 N3 83.79(9) . . ?
O9 Ti6 Ti2 124.18(8) . . ?
O9 Ti6 O6 110.33(11) . . ?
O9 Ti6 O14 110.57(10) . . ?
O9 Ti6 O17 105.27(11) . . ?
O9 Ti6 N3 103.16(11) . . ?
O14 Ti6 Ti2 39.66(6) . . ?
O14 Ti6 N3 145.99(10) . . ?
O17 Ti6 Ti2 119.61(8) . . ?
O17 Ti6 O6 143.40(10) . . ?
O17 Ti6 O14 94.78(10) . . ?
O17 Ti6 N3 80.15(10) . . ?
N3 Ti6 Ti2 115.07(7) . . ?
O20 Ti7 Ti8 119.25(8) . . ?
O20 Ti7 O26 143.43(10) . . ?
O20 Ti7 O28 93.52(10) . . ?
O20 Ti7 N4 80.29(10) . . ?
O21 Ti7 Ti8 122.96(8) . . ?
O21 Ti7 O20 106.34(11) . . ?
O21 Ti7 O26 109.48(11) . . ?
O21 Ti7 O28 110.22(11) . . ?
O21 Ti7 N4 102.42(12) . . ?
O26 Ti7 Ti8 41.91(7) . . ?
O26 Ti7 O28 81.01(9) . . ?
O26 Ti7 N4 85.08(10) . . ?
O28 Ti7 Ti8 39.94(7) . . ?
O28 Ti7 N4 147.18(11) . . ?
N4 Ti7 Ti8 116.74(7) . . ?
O2 Ti8 Ti7 91.44(7) . . ?
O2 Ti8 O5 86.95(9) . . ?
O2 Ti8 O18 161.56(10) . . ?
O2 Ti8 O26 86.51(9) . . ?
O2 Ti8 O28 104.80(10) . . ?
O5 Ti8 Ti7 133.14(7) . . ?
O5 Ti8 O18 75.58(9) . . ?
O5 Ti8 O26 97.16(9) . . ?
O5 Ti8 O28 163.58(10) . . ?
O18 Ti8 Ti7 96.17(7) . . ?
O18 Ti8 O26 89.80(9) . . ?
O18 Ti8 O28 91.26(10) . . ?
O25 Ti8 Ti7 129.59(8) . . ?
O25 Ti8 O2 98.44(11) . . ?
O25 Ti8 O5 96.84(10) . . ?
O25 Ti8 O18 89.61(10) . . ?
O25 Ti8 O26 165.38(10) . . ?
O25 Ti8 O28 92.77(10) . . ?
O26 Ti8 Ti7 36.08(6) . . ?
O28 Ti8 Ti7 37.28(6) . . ?
O28 Ti8 O26 72.63(9) . . ?
C39 O1 Ti5 145.3(3) . . ?
Ti2 O2 Ti8 154.73(13) . . ?
C23 O3 Ti3 155.1(2) . . ?
C24 O4 Ti2 113.2(2) . . ?
Ti8 O5 Ti4 134.40(10) . . ?
N2 O5 Ti4 109.97(17) . . ?
N2 O5 Ti8 112.88(17) . . ?
Ti4 O6 Ti2 126.94(10) . . ?
Ti6 O6 Ti2 102.38(9) . . ?
Ti6 O6 Ti4 128.72(11) . . ?
Ti1 O7 Ti3 103.47(9) . . ?
N4 O7 Ti1 117.01(17) . . ?
N4 O7 Ti3 118.63(16) . . ?
Ti5 O8 Ti4 103.76(9) . . ?
N3 O8 Ti4 118.68(16) . . ?
N3 O8 Ti5 117.55(17) . . ?
C13 O9 Ti6 149.1(2) . . ?
C1 O10 Ti5 142.0(2) . . ?
C53 O11 Ti4 145.9(2) . . ?
Ti1 O12 Ti3 106.32(10) . . ?
C54 O12 Ti1 131.3(2) . . ?
C54 O12 Ti3 122.17(19) . . ?
Ti4 O13 Ti3 155.20(14) . . ?
Ti6 O14 Ti2 103.82(9) . . ?
C14 O14 Ti2 135.20(19) . . ?
C14 O14 Ti6 120.78(19) . . ?
C42 O15 Ti1 142.1(2) . . ?
C17 O16 Ti2 136.9(2) . . ?
C20 O17 Ti6 141.2(2) . . ?
C6 O18 Ti8 111.2(2) . . ?
Ti2 O19 Ti3 132.46(10) . . ?
N1 O19 Ti2 114.24(16) . . ?
N1 O19 Ti3 106.59(15) . . ?
C36 O20 Ti7 141.4(2) . . ?
C55 O21 Ti7 146.2(3) . . ?
C61 O22 Ti1 149.3(4) . . ?
C38 O23 Ti1 118.0(2) . . ?
Ti5 O24 Ti4 106.43(10) . . ?
C48 O24 Ti4 122.4(2) . . ?
C48 O24 Ti5 131.1(2) . . ?
C44 O25 Ti8 153.8(3) . . ?
Ti3 O26 Ti8 127.86(11) . . ?
Ti7 O26 Ti3 127.48(11) . . ?
Ti7 O26 Ti8 102.01(10) . . ?
C12 O27 Ti5 117.4(2) . . ?
Ti7 O28 Ti8 102.78(10) . . ?
C37 O28 Ti7 122.7(2) . . ?
C37 O28 Ti8 134.0(2) . . ?
O19 N1 Ti1 114.56(17) . . ?
C24 N1 Ti1 133.8(2) . . ?
C24 N1 O19 110.0(2) . . ?
O5 N2 Ti5 114.08(18) . . ?
C6 N2 Ti5 133.9(2) . . ?
C6 N2 O5 110.6(2) . . ?
O8 N3 Ti6 114.04(17) . . ?
C12 N3 Ti6 135.4(2) . . ?
C12 N3 O8 109.6(2) . . ?
O7 N4 Ti7 114.02(17) . . ?
C38 N4 Ti7 134.7(2) . . ?
C38 N4 O7 110.0(3) . . ?
O10 C1 C8 121.4(3) . . ?
O10 C1 C40 119.2(3) . . ?
C40 C1 C8 119.4(4) . . ?
H2A C2 H2B 109.5 . . ?
H2A C2 H2C 109.5 . . ?
H2B C2 H2C 109.5 . . ?
C17 C2 H2A 109.5 . . ?
C17 C2 H2B 109.5 . . ?
C17 C2 H2C 109.5 . . ?
H3A C3 H3B 109.5 . . ?
H3A C3 H3C 109.5 . . ?
H3B C3 H3C 109.5 . . ?
C54 C3 H3A 109.5 . . ?
C54 C3 H3B 109.5 . . ?
C54 C3 H3C 109.5 . . ?
C16 C4 H4 120.0 . . ?
C28 C4 H4 120.0 . . ?
C28 C4 C16 119.9(3) . . ?
H5A C5 H5B 109.5 . . ?
H5A C5 H5C 109.5 . . ?
H5B C5 H5C 109.5 . . ?
C54 C5 H5A 109.5 . . ?
C54 C5 H5B 109.5 . . ?
C54 C5 H5C 109.5 . . ?
O18 C6 N2 120.8(3) . . ?
O18 C6 C8 120.9(3) . . ?
N2 C6 C8 118.3(3) . . ?
H7A C7 H7B 109.5 . . ?
H7A C7 H7C 109.5 . . ?
H7B C7 H7C 109.5 . . ?
C48 C7 H7A 109.5 . . ?
C48 C7 H7B 109.5 . . ?
C48 C7 H7C 109.5 . . ?
H7AA C7A H7AB 109.5 . . ?
H7AA C7A H7AC 109.5 . . ?
H7AB C7A H7AC 109.5 . . ?
C48 C7A H7AA 109.5 . . ?
C48 C7A H7AB 109.5 . . ?
C48 C7A H7AC 109.5 . . ?
C1 C8 C6 122.3(3) . . ?
C1 C8 C10 119.1(3) . . ?
C10 C8 C6 118.5(3) . . ?
C18 C9 H9 119.7 . . ?
C18 C9 C50 120.7(4) . . ?
C50 C9 H9 119.7 . . ?
C8 C10 H10 120.1 . . ?
C22 C10 C8 119.8(4) . . ?
C22 C10 H10 120.1 . . ?
C42 C11 H11 120.2 . . ?
C42 C11 C45 119.7(4) . . ?
C45 C11 H11 120.2 . . ?
O27 C12 N3 120.0(3) . . ?
O27 C12 C30 121.0(3) . . ?
N3 C12 C30 119.0(3) . . ?
O9 C13 H13 107.9 . . ?
O9 C13 C27 110.4(4) . . ?
O9 C13 C49 108.9(4) . . ?
C27 C13 H13 107.9 . . ?
C27 C13 C49 113.6(4) . . ?
C49 C13 H13 107.9 . . ?
O14 C14 H14 107.6 . . ?
O14 C14 C58 110.4(3) . . ?
O14 C14 C60 108.7(3) . . ?
C58 C14 H14 107.6 . . ?
C58 C14 C60 114.7(3) . . ?
C60 C14 H14 107.6 . . ?
H15A C15 H15B 109.5 . . ?
H15A C15 H15C 109.5 . . ?
H15B C15 H15C 109.5 . . ?
C39 C15 H15A 109.5 . . ?
C39 C15 H15B 109.5 . . ?
C39 C15 H15C 109.5 . . ?
C4 C16 H16 119.7 . . ?
C26 C16 C4 120.6(3) . . ?
C26 C16 H16 119.7 . . ?
O16 C17 C2 110.4(3) . . ?
O16 C17 H17 108.2 . . ?
O16 C17 C46 108.7(3) . . ?
C2 C17 H17 108.2 . . ?
C46 C17 C2 113.0(4) . . ?
C46 C17 H17 108.2 . . ?
C9 C18 H18 119.8 . . ?
C9 C18 C20 120.4(4) . . ?
C20 C18 H18 119.8 . . ?
H19A C19 H19B 109.5 . . ?
H19A C19 H19C 109.5 . . ?
H19B C19 H19C 109.5 . . ?
C61 C19 H19A 109.5 . . ?
C61 C19 H19B 109.5 . . ?
C61 C19 H19C 109.5 . . ?
O17 C20 C18 119.5(3) . . ?
O17 C20 C30 121.3(3) . . ?
C18 C20 C30 119.2(3) . . ?
H21A C21 H21B 109.5 . . ?
H21A C21 H21C 109.5 . . ?
H21B C21 H21C 109.5 . . ?
C37 C21 H21A 109.5 . . ?
C37 C21 H21B 109.5 . . ?
C37 C21 H21C 109.5 . . ?
C10 C22 H22 119.9 . . ?
C64 C22 C10 120.1(4) . . ?
C64 C22 H22 119.9 . . ?
O3 C23 H23 109.2 . . ?
O3 C23 C35 109.8(4) . . ?
O3 C23 C57 107.2(3) . . ?
C35 C23 H23 109.2 . . ?
C35 C23 C57 112.2(4) . . ?
C57 C23 H23 109.2 . . ?
O4 C24 N1 120.8(3) . . ?
O4 C24 C52 120.2(3) . . ?
N1 C24 C52 118.9(3) . . ?
H25A C25 H25B 109.5 . . ?
H25A C25 H25C 109.5 . . ?
H25B C25 H25C 109.5 . . ?
C55 C25 H25A 109.5 . . ?
C55 C25 H25B 109.5 . . ?
C55 C25 H25C 109.5 . . ?
C16 C26 H26 119.9 . . ?
C16 C26 C36 120.2(3) . . ?
C36 C26 H26 119.9 . . ?
C13 C27 H27A 109.5 . . ?
C13 C27 H27B 109.5 . . ?
C13 C27 H27C 109.5 . . ?
H27A C27 H27B 109.5 . . ?
H27A C27 H27C 109.5 . . ?
H27B C27 H27C 109.5 . . ?
C4 C28 H28 119.8 . . ?
C4 C28 C32 120.4(3) . . ?
C32 C28 H28 119.8 . . ?
H29A C29 H29B 109.5 . . ?
H29A C29 H29C 109.5 . . ?
H29B C29 H29C 109.5 . . ?
C44 C29 H29A 109.5 . . ?
C44 C29 H29B 109.5 . . ?
C44 C29 H29C 109.5 . . ?
C20 C30 C12 121.2(3) . . ?
C20 C30 C34 119.2(3) . . ?
C34 C30 C12 119.6(3) . . ?
H31A C31 H31B 109.5 . . ?
H31A C31 H31C 109.5 . . ?
H31B C31 H31C 109.5 . . ?
C61 C31 H31A 109.5 . . ?
C61 C31 H31B 109.5 . . ?
C61 C31 H31C 109.5 . . ?
C28 C32 C36 119.8(3) . . ?
C28 C32 C38 119.5(3) . . ?
C36 C32 C38 120.6(3) . . ?
C47 C33 H33 119.3 . . ?
C47 C33 C52 121.4(4) . . ?
C52 C33 H33 119.3 . . ?
C30 C34 H34 119.7 . . ?
C50 C34 C30 120.6(4) . . ?
C50 C34 H34 119.7 . . ?
C23 C35 H35A 109.5 . . ?
C23 C35 H35B 109.5 . . ?
C23 C35 H35C 109.5 . . ?
H35A C35 H35B 109.5 . . ?
H35A C35 H35C 109.5 . . ?
H35B C35 H35C 109.5 . . ?
O20 C36 C26 119.3(3) . . ?
O20 C36 C32 121.6(3) . . ?
C26 C36 C32 119.1(3) . . ?
O28 C37 C21 110.5(4) . . ?
O28 C37 H37 104.7 . . ?
O28 C37 C62 110.8(4) . . ?
C21 C37 H37 104.7 . . ?
C62 C37 C21 120.1(4) . . ?
C62 C37 H37 104.7 . . ?
O23 C38 N4 119.4(3) . . ?
O23 C38 C32 121.1(3) . . ?
N4 C38 C32 119.6(3) . . ?
O1 C39 H39 104.0 . . ?
O1 C39 C43 107.7(5) . . ?
C15 C39 O1 113.7(5) . . ?
C15 C39 H39 104.0 . . ?
C15 C39 C43 121.4(5) . . ?
C43 C39 H39 104.0 . . ?
C1 C40 H40 119.6 . . ?
C64 C40 C1 120.8(4) . . ?
C64 C40 H40 119.6 . . ?
H41A C41 H41B 109.5 . . ?
H41A C41 H41C 109.5 . . ?
H41B C41 H41C 109.5 . . ?
C44 C41 H41A 109.5 . . ?
C44 C41 H41B 109.5 . . ?
C44 C41 H41C 109.5 . . ?
O15 C42 C11 117.9(3) . . ?
O15 C42 C52 121.5(3) . . ?
C11 C42 C52 120.6(4) . . ?
C39 C43 H43A 109.5 . . ?
C39 C43 H43B 109.5 . . ?
C39 C43 H43C 109.5 . . ?
H43A C43 H43B 109.5 . . ?
H43A C43 H43C 109.5 . . ?
H43B C43 H43C 109.5 . . ?
O25 C44 C29 108.9(4) . . ?
O25 C44 C41 109.0(4) . . ?
O25 C44 H44 108.5 . . ?
C29 C44 C41 113.4(4) . . ?
C29 C44 H44 108.5 . . ?
C41 C44 H44 108.5 . . ?
C11 C45 H45 119.8 . . ?
C11 C45 C47 120.5(4) . . ?
C47 C45 H45 119.8 . . ?
C17 C46 H46A 109.5 . . ?
C17 C46 H46B 109.5 . . ?
C17 C46 H46C 109.5 . . ?
H46A C46 H46B 109.5 . . ?
H46A C46 H46C 109.5 . . ?
H46B C46 H46C 109.5 . . ?
C33 C47 C45 119.6(4) . . ?
C33 C47 H47 120.2 . . ?
C45 C47 H47 120.2 . . ?
O24 C48 C7 106.8(8) . . ?
O24 C48 H48 105.4 . . ?
O24 C48 H48A 105.3 . . ?
O24 C48 C59A 103.6(6) . . ?
C7 C48 H48 105.4 . . ?
C7A C48 O24 114.2(7) . . ?
C7A C48 H48A 105.3 . . ?
C7A C48 C59A 121.8(8) . . ?
C59 C48 O24 113.4(7) . . ?
C59 C48 C7 119.2(9) . . ?
C59 C48 H48 105.4 . . ?
C59A C48 H48A 105.3 . . ?
C13 C49 H49A 109.5 . . ?
C13 C49 H49B 109.5 . . ?
C13 C49 H49C 109.5 . . ?
H49A C49 H49B 109.5 . . ?
H49A C49 H49C 109.5 . . ?
H49B C49 H49C 109.5 . . ?
C9 C50 H50 120.1 . . ?
C34 C50 C9 119.9(4) . . ?
C34 C50 H50 120.1 . . ?
H51A C51 H51B 109.5 . . ?
H51A C51 H51C 109.5 . . ?
H51B C51 H51C 109.5 . . ?
C53 C51 H51A 109.5 . . ?
C53 C51 H51B 109.5 . . ?
C53 C51 H51C 109.5 . . ?
C33 C52 C24 118.7(3) . . ?
C42 C52 C24 123.0(3) . . ?
C42 C52 C33 118.2(3) . . ?
O11 C53 C51 109.4(4) . . ?
O11 C53 H53 108.3 . . ?
O11 C53 C56 109.6(3) . . ?
C51 C53 H53 108.3 . . ?
C51 C53 C56 112.8(4) . . ?
C56 C53 H53 108.3 . . ?
O12 C54 C3 110.9(3) . . ?
O12 C54 C5 110.3(3) . . ?
O12 C54 H54 107.0 . . ?
C3 C54 C5 114.3(4) . . ?
C3 C54 H54 107.0 . . ?
C5 C54 H54 107.0 . . ?
O21 C55 H55 99.9 . . ?
O21 C55 C63 112.6(4) . . ?
C25 C55 O21 116.4(5) . . ?
C25 C55 H55 99.9 . . ?
C25 C55 C63 122.2(6) . . ?
C63 C55 H55 99.9 . . ?
C53 C56 H56A 109.5 . . ?
C53 C56 H56B 109.5 . . ?
C53 C56 H56C 109.5 . . ?
H56A C56 H56B 109.5 . . ?
H56A C56 H56C 109.5 . . ?
H56B C56 H56C 109.5 . . ?
C23 C57 H57A 109.5 . . ?
C23 C57 H57B 109.5 . . ?
C23 C57 H57C 109.5 . . ?
H57A C57 H57B 109.5 . . ?
H57A C57 H57C 109.5 . . ?
H57B C57 H57C 109.5 . . ?
C14 C58 H58A 109.5 . . ?
C14 C58 H58B 109.5 . . ?
C14 C58 H58C 109.5 . . ?
H58A C58 H58B 109.5 . . ?
H58A C58 H58C 109.5 . . ?
H58B C58 H58C 109.5 . . ?
C48 C59 H59A 109.5 . . ?
C48 C59 H59B 109.5 . . ?
C48 C59 H59C 109.5 . . ?
H59A C59 H59B 109.5 . . ?
H59A C59 H59C 109.5 . . ?
H59B C59 H59C 109.5 . . ?
C48 C59A H59D 109.5 . . ?
C48 C59A H59E 109.5 . . ?
C48 C59A H59F 109.5 . . ?
H59D C59A H59E 109.5 . . ?
H59D C59A H59F 109.5 . . ?
H59E C59A H59F 109.5 . . ?
C14 C60 H60A 109.5 . . ?
C14 C60 H60B 109.5 . . ?
C14 C60 H60C 109.5 . . ?
H60A C60 H60B 109.5 . . ?
H60A C60 H60C 109.5 . . ?
H60B C60 H60C 109.5 . . ?
O22 C61 C19 112.3(4) . . ?
O22 C61 H61A 97.0 . . ?
O22 C61 H61 99.5 . . ?
C19 C61 H61A 97.0 . . ?
C19 C61 H61 99.5 . . ?
C31 C61 O22 115.7(6) . . ?
C31 C61 C19 123.9(7) . . ?
C31 C61 H61 99.5 . . ?
C31A C61 O22 120.4(7) . . ?
C31A C61 C19 122.9(6) . . ?
C31A C61 H61A 97.0 . . ?
C37 C62 H62A 109.5 . . ?
C37 C62 H62B 109.5 . . ?
C37 C62 H62C 109.5 . . ?
H62A C62 H62B 109.5 . . ?
H62A C62 H62C 109.5 . . ?
H62B C62 H62C 109.5 . . ?
C55 C63 H63A 109.5 . . ?
C55 C63 H63B 109.5 . . ?
C55 C63 H63C 109.5 . . ?
H63A C63 H63B 109.5 . . ?
H63A C63 H63C 109.5 . . ?
H63B C63 H63C 109.5 . . ?
C22 C64 H64 119.6 . . ?
C40 C64 C22 120.7(4) . . ?
C40 C64 H64 119.6 . . ?
C61 C31A H31D 109.5 . . ?
C61 C31A H31E 109.5 . . ?
C61 C31A H31F 109.5 . . ?
H31D C31A H31E 109.5 . . ?
H31D C31A H31F 109.5 . . ?
H31E C31A H31F 109.5 . . ?

loop_
_geom_bond_atom_site_label_1
_geom_bond_atom_site_label_2
_geom_bond_distance
_geom_bond_site_symmetry_2
_geom_bond_publ_flag
Ti1 Ti3 3.2208(8) . ?
Ti1 O7 2.033(2) . ?
Ti1 O12 1.984(2) . ?
Ti1 O15 1.845(2) . ?
Ti1 O22 1.786(2) . ?
Ti1 O23 2.000(2) . ?
Ti1 N1 2.182(3) . ?
Ti2 Ti6 3.1508(7) . ?
Ti2 O2 1.815(2) . ?
Ti2 O4 2.033(2) . ?
Ti2 O6 2.158(2) . ?
Ti2 O14 2.071(2) . ?
Ti2 O16 1.795(2) . ?
Ti2 O19 2.001(2) . ?
Ti3 O3 1.768(2) . ?
Ti3 O7 2.069(2) . ?
Ti3 O12 2.040(2) . ?
Ti3 O13 1.809(2) . ?
Ti3 O19 2.276(2) . ?
Ti3 O26 1.928(2) . ?
Ti4 Ti5 3.2275(8) . ?
Ti4 O5 2.263(2) . ?
Ti4 O6 1.914(2) . ?
Ti4 O8 2.077(2) . ?
Ti4 O11 1.777(2) . ?
Ti4 O13 1.800(2) . ?
Ti4 O24 2.036(2) . ?
Ti5 O1 1.783(2) . ?
Ti5 O8 2.026(2) . ?
Ti5 O10 1.848(2) . ?
Ti5 O24 1.994(2) . ?
Ti5 O27 2.005(2) . ?
Ti5 N2 2.165(3) . ?
Ti6 O6 1.879(2) . ?
Ti6 O9 1.764(2) . ?
Ti6 O14 1.931(2) . ?
Ti6 O17 1.864(2) . ?
Ti6 N3 2.084(3) . ?
Ti7 Ti8 3.1174(8) . ?
Ti7 O20 1.868(2) . ?
Ti7 O21 1.758(3) . ?
Ti7 O26 1.877(2) . ?
Ti7 O28 1.936(2) . ?
Ti7 N4 2.084(3) . ?
Ti8 O2 1.831(2) . ?
Ti8 O5 1.997(2) . ?
Ti8 O18 2.049(2) . ?
Ti8 O25 1.781(2) . ?
Ti8 O26 2.129(2) . ?
Ti8 O28 2.052(2) . ?
O1 C39 1.437(5) . ?
O3 C23 1.413(4) . ?
O4 C24 1.295(4) . ?
O5 N2 1.414(3) . ?
O7 N4 1.398(3) . ?
O8 N3 1.399(3) . ?
O9 C13 1.436(4) . ?
O10 C1 1.343(4) . ?
O11 C53 1.423(4) . ?
O12 C54 1.445(4) . ?
O14 C14 1.460(4) . ?
O15 C42 1.351(4) . ?
O16 C17 1.419(4) . ?
O17 C20 1.339(4) . ?
O18 C6 1.293(4) . ?
O19 N1 1.413(3) . ?
O20 C36 1.340(4) . ?
O21 C55 1.402(5) . ?
O22 C61 1.400(5) . ?
O23 C38 1.292(4) . ?
O24 C48 1.448(4) . ?
O25 C44 1.404(5) . ?
O27 C12 1.296(4) . ?
O28 C37 1.459(4) . ?
N1 C24 1.309(4) . ?
N2 C6 1.312(4) . ?
N3 C12 1.307(4) . ?
N4 C38 1.319(4) . ?
C1 C8 1.401(5) . ?
C1 C40 1.396(5) . ?
C2 H2A 0.9800 . ?
C2 H2B 0.9800 . ?
C2 H2C 0.9800 . ?
C2 C17 1.507(6) . ?
C3 H3A 0.9800 . ?
C3 H3B 0.9800 . ?
C3 H3C 0.9800 . ?
C3 C54 1.484(5) . ?
C4 H4 0.9500 . ?
C4 C16 1.392(5) . ?
C4 C28 1.374(5) . ?
C5 H5A 0.9800 . ?
C5 H5B 0.9800 . ?
C5 H5C 0.9800 . ?
C5 C54 1.496(5) . ?
C6 C8 1.472(4) . ?
C7 H7A 0.9800 . ?
C7 H7B 0.9800 . ?
C7 H7C 0.9800 . ?
C7 C48 1.490(17) . ?
C7A H7AA 0.9800 . ?
C7A H7AB 0.9800 . ?
C7A H7AC 0.9800 . ?
C7A C48 1.444(14) . ?
C8 C10 1.410(5) . ?
C9 H9 0.9500 . ?
C9 C18 1.377(5) . ?
C9 C50 1.386(6) . ?
C10 H10 0.9500 . ?
C10 C22 1.390(5) . ?
C11 H11 0.9500 . ?
C11 C42 1.384(5) . ?
C11 C45 1.384(6) . ?
C12 C30 1.461(5) . ?
C13 H13 1.0000 . ?
C13 C27 1.480(7) . ?
C13 C49 1.502(6) . ?
C14 H14 1.0000 . ?
C14 C58 1.499(5) . ?
C14 C60 1.501(5) . ?
C15 H15A 0.9800 . ?
C15 H15B 0.9800 . ?
C15 H15C 0.9800 . ?
C15 C39 1.414(8) . ?
C16 H16 0.9500 . ?
C16 C26 1.383(5) . ?
C17 H17 1.0000 . ?
C17 C46 1.507(5) . ?
C18 H18 0.9500 . ?
C18 C20 1.393(5) . ?
C19 H19A 0.9800 . ?
C19 H19B 0.9800 . ?
C19 H19C 0.9800 . ?
C19 C61 1.485(7) . ?
C20 C30 1.405(5) . ?
C21 H21A 0.9800 . ?
C21 H21B 0.9800 . ?
C21 H21C 0.9800 . ?
C21 C37 1.487(6) . ?
C22 H22 0.9500 . ?
C22 C64 1.377(6) . ?
C23 H23 1.0000 . ?
C23 C35 1.497(6) . ?
C23 C57 1.530(6) . ?
C24 C52 1.463(5) . ?
C25 H25A 0.9800 . ?
C25 H25B 0.9800 . ?
C25 H25C 0.9800 . ?
C25 C55 1.348(7) . ?
C26 H26 0.9500 . ?
C26 C36 1.395(5) . ?
C27 H27A 0.9800 . ?
C27 H27B 0.9800 . ?
C27 H27C 0.9800 . ?
C28 H28 0.9500 . ?
C28 C32 1.397(4) . ?
C29 H29A 0.9800 . ?
C29 H29B 0.9800 . ?
C29 H29C 0.9800 . ?
C29 C44 1.499(7) . ?
C30 C34 1.408(5) . ?
C31 H31A 0.9800 . ?
C31 H31B 0.9800 . ?
C31 H31C 0.9800 . ?
C31 C61 1.378(10) . ?
C32 C36 1.408(5) . ?
C32 C38 1.460(5) . ?
C33 H33 0.9500 . ?
C33 C47 1.364(6) . ?
C33 C52 1.404(5) . ?
C34 H34 0.9500 . ?
C34 C50 1.368(6) . ?
C35 H35A 0.9800 . ?
C35 H35B 0.9800 . ?
C35 H35C 0.9800 . ?
C37 H37 1.0000 . ?
C37 C62 1.465(7) . ?
C39 H39 1.0000 . ?
C39 C43 1.509(7) . ?
C40 H40 0.9500 . ?
C40 C64 1.366(6) . ?
C41 H41A 0.9800 . ?
C41 H41B 0.9800 . ?
C41 H41C 0.9800 . ?
C41 C44 1.521(7) . ?
C42 C52 1.403(5) . ?
C43 H43A 0.9800 . ?
C43 H43B 0.9800 . ?
C43 H43C 0.9800 . ?
C44 H44 1.0000 . ?
C45 H45 0.9500 . ?
C45 C47 1.396(7) . ?
C46 H46A 0.9800 . ?
C46 H46B 0.9800 . ?
C46 H46C 0.9800 . ?
C47 H47 0.9500 . ?
C48 H48 1.0000 . ?
C48 H48A 1.0000 . ?
C48 C59 1.415(14) . ?
C48 C59A 1.591(13) . ?
C49 H49A 0.9800 . ?
C49 H49B 0.9800 . ?
C49 H49C 0.9800 . ?
C50 H50 0.9500 . ?
C51 H51A 0.9800 . ?
C51 H51B 0.9800 . ?
C51 H51C 0.9800 . ?
C51 C53 1.483(6) . ?
C53 H53 1.0000 . ?
C53 C56 1.517(6) . ?
C54 H54 1.0000 . ?
C55 H55 1.0000 . ?
C55 C63 1.486(7) . ?
C56 H56A 0.9800 . ?
C56 H56B 0.9800 . ?
C56 H56C 0.9800 . ?
C57 H57A 0.9800 . ?
C57 H57B 0.9800 . ?
C57 H57C 0.9800 . ?
C58 H58A 0.9800 . ?
C58 H58B 0.9800 . ?
C58 H58C 0.9800 . ?
C59 H59A 0.9800 . ?
C59 H59B 0.9800 . ?
C59 H59C 0.9800 . ?
C59A H59D 0.9800 . ?
C59A H59E 0.9800 . ?
C59A H59F 0.9800 . ?
C60 H60A 0.9800 . ?
C60 H60B 0.9800 . ?
C60 H60C 0.9800 . ?
C61 H61A 1.0000 . ?
C61 H61 1.0000 . ?
C61 C31A 1.372(12) . ?
C62 H62A 0.9800 . ?
C62 H62B 0.9800 . ?
C62 H62C 0.9800 . ?
C63 H63A 0.9800 . ?
C63 H63B 0.9800 . ?
C63 H63C 0.9800 . ?
C64 H64 0.9500 . ?
C31A H31D 0.9800 . ?
C31A H31E 0.9800 . ?
C31A H31F 0.9800 . ?

loop_
_geom_torsion_atom_site_label_1
_geom_torsion_atom_site_label_2
_geom_torsion_atom_site_label_3
_geom_torsion_atom_site_label_4
_geom_torsion
_geom_torsion_site_symmetry_1
_geom_torsion_site_symmetry_2
_geom_torsion_site_symmetry_3
_geom_torsion_site_symmetry_4
_geom_torsion_publ_flag
Ti1 Ti3 O3 C23 63.6(6) . . . . ?
Ti1 Ti3 O13 Ti4 -105.6(3) . . . . ?
Ti1 O7 N4 Ti7 158.80(11) . . . . ?
Ti1 O7 N4 C38 -10.4(3) . . . . ?
Ti1 O12 C54 C3 44.8(4) . . . . ?
Ti1 O12 C54 C5 -82.8(4) . . . . ?
Ti1 O15 C42 C11 -173.6(4) . . . . ?
Ti1 O15 C42 C52 5.1(7) . . . . ?
Ti1 O22 C61 C19 -62.9(9) . . . . ?
Ti1 O22 C61 C31 87.2(9) . . . . ?
Ti1 O22 C61 C31A 139.9(8) . . . . ?
Ti1 O23 C38 N4 4.4(4) . . . . ?
Ti1 O23 C38 C32 -176.1(2) . . . . ?
Ti1 N1 C24 O4 169.1(2) . . . . ?
Ti1 N1 C24 C52 -7.8(5) . . . . ?
Ti2 Ti6 O6 Ti4 164.7(2) . . . . ?
Ti2 Ti6 O9 C13 -169.4(5) . . . . ?
Ti2 Ti6 O17 C20 -114.7(4) . . . . ?
Ti2 O4 C24 N1 13.9(4) . . . . ?
Ti2 O4 C24 C52 -169.3(3) . . . . ?
Ti2 O14 C14 C58 43.4(4) . . . . ?
Ti2 O14 C14 C60 -83.2(3) . . . . ?
Ti2 O16 C17 C2 -92.9(4) . . . . ?
Ti2 O16 C17 C46 142.7(3) . . . . ?
Ti2 O19 N1 Ti1 170.59(10) . . . . ?
Ti2 O19 N1 C24 -21.9(3) . . . . ?
Ti3 Ti1 O15 C42 33.0(5) . . . . ?
Ti3 Ti1 O22 C61 -59.5(6) . . . . ?
Ti3 O3 C23 C35 93.6(6) . . . . ?
Ti3 O3 C23 C57 -144.3(5) . . . . ?
Ti3 O7 N4 Ti7 33.6(2) . . . . ?
Ti3 O7 N4 C38 -135.6(2) . . . . ?
Ti3 O12 C54 C3 -141.3(3) . . . . ?
Ti3 O12 C54 C5 91.1(3) . . . . ?
Ti3 O19 N1 Ti1 -34.4(2) . . . . ?
Ti3 O19 N1 C24 133.1(2) . . . . ?
Ti4 Ti5 O1 C39 -46.9(5) . . . . ?
Ti4 Ti5 O10 C1 49.9(4) . . . . ?
Ti4 O5 N2 Ti5 -27.8(2) . . . . ?
Ti4 O5 N2 C6 140.4(2) . . . . ?
Ti4 O8 N3 Ti6 33.6(3) . . . . ?
Ti4 O8 N3 C12 -136.8(2) . . . . ?
Ti4 O11 C53 C51 -146.5(4) . . . . ?
Ti4 O11 C53 C56 89.3(5) . . . . ?
Ti4 O24 C48 C7 -95.2(8) . . . . ?
Ti4 O24 C48 C7A -125.6(8) . . . . ?
Ti4 O24 C48 C59 131.5(9) . . . . ?
Ti4 O24 C48 C59A 99.6(5) . . . . ?
Ti5 Ti4 O11 C53 82.2(4) . . . . ?
Ti5 Ti4 O13 Ti3 -92.6(3) . . . . ?
Ti5 O1 C39 C15 145.4(6) . . . . ?
Ti5 O1 C39 C43 -77.1(7) . . . . ?
Ti5 O8 N3 Ti6 159.81(11) . . . . ?
Ti5 O8 N3 C12 -10.6(3) . . . . ?
Ti5 O10 C1 C8 -14.1(6) . . . . ?
Ti5 O10 C1 C40 166.0(3) . . . . ?
Ti5 O24 C48 C7 89.0(8) . . . . ?
Ti5 O24 C48 C7A 58.6(9) . . . . ?
Ti5 O24 C48 C59 -44.3(9) . . . . ?
Ti5 O24 C48 C59A -76.2(5) . . . . ?
Ti5 O27 C12 N3 5.2(4) . . . . ?
Ti5 O27 C12 C30 -176.0(2) . . . . ?
Ti5 N2 C6 O18 166.9(2) . . . . ?
Ti5 N2 C6 C8 -15.0(5) . . . . ?
Ti6 Ti2 O2 Ti8 87.2(3) . . . . ?
Ti6 Ti2 O16 C17 135.3(3) . . . . ?
Ti6 O9 C13 C27 68.2(6) . . . . ?
Ti6 O9 C13 C49 -57.1(7) . . . . ?
Ti6 O14 C14 C58 -130.6(3) . . . . ?
Ti6 O14 C14 C60 102.7(3) . . . . ?
Ti6 O17 C20 C18 -174.3(3) . . . . ?
Ti6 O17 C20 C30 7.9(6) . . . . ?
Ti6 N3 C12 O27 -164.0(2) . . . . ?
Ti6 N3 C12 C30 17.2(5) . . . . ?
Ti7 Ti8 O2 Ti2 88.5(3) . . . . ?
Ti7 Ti8 O25 C44 173.8(6) . . . . ?
Ti7 O20 C36 C26 -177.4(3) . . . . ?
Ti7 O20 C36 C32 4.2(6) . . . . ?
Ti7 O21 C55 C25 160.7(6) . . . . ?
Ti7 O21 C55 C63 -51.0(11) . . . . ?
Ti7 O28 C37 C21 -111.8(4) . . . . ?
Ti7 O28 C37 C62 112.6(4) . . . . ?
Ti7 N4 C38 O23 -162.1(2) . . . . ?
Ti7 N4 C38 C32 18.4(5) . . . . ?
Ti8 Ti7 O20 C36 -115.8(3) . . . . ?
Ti8 Ti7 O21 C55 -163.7(7) . . . . ?
Ti8 Ti7 O26 Ti3 162.5(2) . . . . ?
Ti8 O5 N2 Ti5 168.18(11) . . . . ?
Ti8 O5 N2 C6 -23.6(3) . . . . ?
Ti8 O18 C6 N2 19.9(4) . . . . ?
Ti8 O18 C6 C8 -158.2(3) . . . . ?
Ti8 O25 C44 C29 -105.4(6) . . . . ?
Ti8 O25 C44 C41 130.4(5) . . . . ?
Ti8 O28 C37 C21 58.6(5) . . . . ?
Ti8 O28 C37 C62 -76.9(5) . . . . ?
O1 Ti5 O10 C1 -173.7(4) . . . . ?
O2 Ti2 O16 C17 36.4(3) . . . . ?
O2 Ti8 O25 C44 74.8(6) . . . . ?
O3 Ti3 O13 Ti4 129.5(3) . . . . ?
O4 Ti2 O2 Ti8 -22.8(5) . . . . ?
O4 Ti2 O16 C17 -126.3(3) . . . . ?
O4 C24 C52 C33 -0.2(6) . . . . ?
O4 C24 C52 C42 -175.7(4) . . . . ?
O5 Ti4 O13 Ti3 -39.1(3) . . . . ?
O5 Ti8 O2 Ti2 -44.7(3) . . . . ?
O5 Ti8 O25 C44 -13.1(6) . . . . ?
O5 N2 C6 O18 1.9(4) . . . . ?
O5 N2 C6 C8 -180.0(3) . . . . ?
O6 Ti2 O2 Ti8 52.0(3) . . . . ?
O6 Ti2 O16 C17 139.4(3) . . . . ?
O6 Ti4 O11 C53 -38.4(4) . . . . ?
O6 Ti4 O13 Ti3 40.9(3) . . . . ?
O6 Ti6 O9 C13 145.5(5) . . . . ?
O6 Ti6 O17 C20 -66.7(4) . . . . ?
O7 Ti1 O15 C42 -14.4(7) . . . . ?
O7 Ti1 O22 C61 -24.1(6) . . . . ?
O7 Ti3 O3 C23 26.7(6) . . . . ?
O7 Ti3 O13 Ti4 -82.9(4) . . . . ?
O7 N4 C38 O23 3.9(4) . . . . ?
O7 N4 C38 C32 -175.6(2) . . . . ?
O8 Ti4 O11 C53 46.1(4) . . . . ?
O8 Ti4 O13 Ti3 -67.7(4) . . . . ?
O8 Ti5 O1 C39 -10.6(5) . . . . ?
O8 Ti5 O10 C1 -8.2(6) . . . . ?
O8 N3 C12 O27 3.4(4) . . . . ?
O8 N3 C12 C30 -175.4(3) . . . . ?
O9 Ti6 O6 Ti2 118.94(11) . . . . ?
O9 Ti6 O6 Ti4 -76.33(16) . . . . ?
O9 Ti6 O17 C20 99.7(4) . . . . ?
O10 Ti5 O1 C39 165.6(5) . . . . ?
O10 C1 C8 C6 0.2(5) . . . . ?
O10 C1 C8 C10 179.3(3) . . . . ?
O10 C1 C40 C64 -179.1(4) . . . . ?
O11 Ti4 O13 Ti3 141.2(3) . . . . ?
O12 Ti1 O15 C42 66.0(5) . . . . ?
O12 Ti1 O22 C61 -95.8(6) . . . . ?
O12 Ti3 O3 C23 96.0(6) . . . . ?
O12 Ti3 O13 Ti4 -134.6(3) . . . . ?
O13 Ti3 O3 C23 -165.4(6) . . . . ?
O13 Ti4 O11 C53 -144.1(4) . . . . ?
O14 Ti2 O2 Ti8 121.3(3) . . . . ?
O14 Ti2 O16 C17 143.6(3) . . . . ?
O14 Ti6 O6 Ti2 10.35(9) . . . . ?
O14 Ti6 O6 Ti4 175.08(16) . . . . ?
O14 Ti6 O9 C13 -127.1(5) . . . . ?
O14 Ti6 O17 C20 -147.5(4) . . . . ?
O15 Ti1 O22 C61 154.5(6) . . . . ?
O15 C42 C52 C24 0.8(7) . . . . ?
O15 C42 C52 C33 -174.7(5) . . . . ?
O16 Ti2 O2 Ti8 -145.0(3) . . . . ?
O17 Ti6 O6 Ti2 -75.09(17) . . . . ?
O17 Ti6 O6 Ti4 89.6(2) . . . . ?
O17 Ti6 O9 C13 -25.8(5) . . . . ?
O17 C20 C30 C12 -3.8(5) . . . . ?
O17 C20 C30 C34 176.8(3) . . . . ?
O18 Ti8 O2 Ti2 -26.1(5) . . . . ?
O18 Ti8 O25 C44 -88.5(6) . . . . ?
O18 C6 C8 C1 -169.9(3) . . . . ?
O18 C6 C8 C10 11.0(5) . . . . ?
O19 Ti2 O2 Ti8 -48.3(3) . . . . ?
O19 Ti2 O16 C17 -50.5(3) . . . . ?
O19 Ti3 O13 Ti4 -49.8(3) . . . . ?
O19 N1 C24 O4 5.0(4) . . . . ?
O19 N1 C24 C52 -171.9(3) . . . . ?
O20 Ti7 O21 C55 -20.8(7) . . . . ?
O20 Ti7 O26 Ti3 88.4(2) . . . . ?
O20 Ti7 O26 Ti8 -74.10(18) . . . . ?
O21 Ti7 O20 C36 99.8(4) . . . . ?
O21 Ti7 O26 Ti3 -79.47(16) . . . . ?
O21 Ti7 O26 Ti8 118.02(11) . . . . ?
O22 Ti1 O15 C42 170.4(4) . . . . ?
O23 Ti1 O15 C42 -91.9(4) . . . . ?
O23 Ti1 O22 C61 50.9(6) . . . . ?
O24 Ti4 O11 C53 115.7(4) . . . . ?
O24 Ti4 O13 Ti3 -121.2(3) . . . . ?
O24 Ti5 O1 C39 -82.4(5) . . . . ?
O24 Ti5 O10 C1 83.8(4) . . . . ?
O25 Ti8 O2 Ti2 -141.1(3) . . . . ?
O26 Ti3 O3 C23 -59.0(6) . . . . ?
O26 Ti3 O13 Ti4 28.9(3) . . . . ?
O26 Ti7 O20 C36 -68.3(4) . . . . ?
O26 Ti7 O21 C55 151.7(7) . . . . ?
O26 Ti8 O2 Ti2 52.7(3) . . . . ?
O26 Ti8 O25 C44 -176.2(5) . . . . ?
O27 Ti5 O1 C39 64.5(5) . . . . ?
O27 Ti5 O10 C1 -74.3(4) . . . . ?
O27 C12 C30 C20 174.0(3) . . . . ?
O27 C12 C30 C34 -6.6(5) . . . . ?
O28 Ti7 O20 C36 -148.0(4) . . . . ?
O28 Ti7 O21 C55 -121.0(7) . . . . ?
O28 Ti7 O26 Ti3 172.16(16) . . . . ?
O28 Ti7 O26 Ti8 9.65(10) . . . . ?
O28 Ti8 O2 Ti2 123.7(3) . . . . ?
O28 Ti8 O25 C44 -179.8(6) . . . . ?
N1 Ti1 O15 C42 -7.8(4) . . . . ?
N1 C24 C52 C33 176.7(4) . . . . ?
N1 C24 C52 C42 1.2(6) . . . . ?
N2 Ti5 O10 C1 10.5(4) . . . . ?
N2 C6 C8 C1 12.0(5) . . . . ?
N2 C6 C8 C10 -167.1(3) . . . . ?
N3 Ti6 O6 Ti2 -139.30(11) . . . . ?
N3 Ti6 O6 Ti4 25.43(15) . . . . ?
N3 Ti6 O9 C13 57.4(5) . . . . ?
N3 Ti6 O17 C20 -1.4(4) . . . . ?
N3 C12 C30 C20 -7.2(5) . . . . ?
N3 C12 C30 C34 172.2(3) . . . . ?
N4 Ti7 O20 C36 -0.5(3) . . . . ?
N4 Ti7 O21 C55 62.5(7) . . . . ?
N4 Ti7 O26 Ti3 21.99(15) . . . . ?
N4 Ti7 O26 Ti8 -140.52(11) . . . . ?
C1 C8 C10 C22 0.3(6) . . . . ?
C1 C40 C64 C22 -0.6(6) . . . . ?
C4 C16 C26 C36 0.5(6) . . . . ?
C4 C28 C32 C36 -0.8(5) . . . . ?
C4 C28 C32 C38 177.9(3) . . . . ?
C6 C8 C10 C22 179.5(4) . . . . ?
C8 C1 C40 C64 1.0(6) . . . . ?
C8 C10 C22 C64 0.0(6) . . . . ?
C9 C18 C20 O17 -177.3(4) . . . . ?
C9 C18 C20 C30 0.6(6) . . . . ?
C10 C22 C64 C40 0.1(7) . . . . ?
C11 C42 C52 C24 179.6(5) . . . . ?
C11 C42 C52 C33 4.0(8) . . . . ?
C11 C45 C47 C33 1.7(14) . . . . ?
C12 C30 C34 C50 -179.2(4) . . . . ?
C16 C4 C28 C32 -0.3(5) . . . . ?
C16 C26 C36 O20 -180.0(3) . . . . ?
C16 C26 C36 C32 -1.5(5) . . . . ?
C18 C9 C50 C34 -1.6(8) . . . . ?
C18 C20 C30 C12 178.4(4) . . . . ?
C18 C20 C30 C34 -1.0(6) . . . . ?
C20 C30 C34 C50 0.2(6) . . . . ?
C28 C4 C16 C26 0.4(6) . . . . ?
C28 C32 C36 O20 -179.9(3) . . . . ?
C28 C32 C36 C26 1.7(5) . . . . ?
C28 C32 C38 O23 -9.6(5) . . . . ?
C28 C32 C38 N4 169.9(3) . . . . ?
C30 C34 C50 C9 1.1(8) . . . . ?
C36 C32 C38 O23 169.1(3) . . . . ?
C36 C32 C38 N4 -11.4(5) . . . . ?
C38 C32 C36 O20 1.4(5) . . . . ?
C38 C32 C36 C26 -177.0(3) . . . . ?
C40 C1 C8 C6 -179.9(3) . . . . ?
C40 C1 C8 C10 -0.8(5) . . . . ?
C42 C11 C45 C47 -0.2(13) . . . . ?
C45 C11 C42 O15 176.1(7) . . . . ?
C45 C11 C42 C52 -2.7(10) . . . . ?
C47 C33 C52 C24 -178.3(6) . . . . ?
C47 C33 C52 C42 -2.6(9) . . . . ?
C50 C9 C18 C20 0.8(8) . . . . ?
C52 C33 C47 C45 -0.2(12) . . . . ?
